data_7105361
loop_
_publ_author_name
'Brown, Neil J'
'Collison, David'
'Edge, Ruth'
'Fitzgerald, Emma C'
'Low, Paul J'
'Helliwell, Madeleine'
'Ta, Yien T'
'Whiteley, Mark W'

_publ_section_title
;
 Metal-stabilised diynyl radicals: structure and reactivity of
 [Mo(C[triple bond]C-C[triple bond]CSiMe3)L2(eta-C7H7)]*+ (L2 =
 2,2'-bipyridine or dppe).
;
_journal_issue 13
_journal_name_full 'Chemical communications (Cambridge, England)'
_journal_page_first 2253
_journal_page_last 2255
_journal_paper_doi 10.1039/b924759a
_journal_volume 46
_journal_year 2010
_chemical_formula_sum 'C85 H87.5 F12 Mo2 N2.5 P6 Si2'
_chemical_formula_weight 1805.96
_space_group_IT_number 14
_symmetry_cell_setting monoclinic
_symmetry_space_group_name_Hall '-P 2ybc'
_symmetry_space_group_name_H-M 'P 1 21/c 1'
_atom_sites_solution_hydrogens geom
_atom_sites_solution_primary direct
_atom_sites_solution_secondary difmap
_cell_angle_alpha 90.00
_cell_angle_beta 118.8890(10)
_cell_angle_gamma 90.00
_cell_formula_units_Z 4
_cell_length_a 14.9839(9)
_cell_length_b 25.1680(16)
_cell_length_c 25.8486(17)
_cell_measurement_reflns_used 6804
_cell_measurement_temperature 100(2)
_cell_measurement_theta_max 25.08
_cell_measurement_theta_min 2.24
_cell_volume 8534.8(9)
_computing_cell_refinement 'Bruker SMART'
_computing_data_collection 'Bruker SMART'
_computing_data_reduction 'Bruker SAINT'
_computing_molecular_graphics 'Bruker SHELXTL'
_computing_publication_material 'Bruker SHELXTL'
_computing_structure_refinement 'SHELXL-97 (Sheldrick, 1997)'
_computing_structure_solution 'SHELXS-97 (Sheldrick, 1990)'
_diffrn_ambient_temperature 100(2)
_diffrn_measured_fraction_theta_full 0.999
_diffrn_measured_fraction_theta_max 0.999
_diffrn_measurement_device_type 'CCD area detector'
_diffrn_measurement_method 'phi and omega scans'
_diffrn_radiation_monochromator graphite
_diffrn_radiation_source 'fine-focus sealed tube'
_diffrn_radiation_type MoK\a
_diffrn_radiation_wavelength 0.71073
_diffrn_reflns_av_R_equivalents 0.0941
_diffrn_reflns_av_sigmaI/netI 0.1159
_diffrn_reflns_limit_h_max 17
_diffrn_reflns_limit_h_min -17
_diffrn_reflns_limit_k_max 29
_diffrn_reflns_limit_k_min -29
_diffrn_reflns_limit_l_max 30
_diffrn_reflns_limit_l_min -30
_diffrn_reflns_number 60899
_diffrn_reflns_theta_full 25.03
_diffrn_reflns_theta_max 25.03
_diffrn_reflns_theta_min 1.21
_exptl_absorpt_coefficient_mu 0.505
_exptl_absorpt_correction_type none
_exptl_crystal_colour brown
_exptl_crystal_density_diffrn 1.405
_exptl_crystal_density_method 'not measured'
_exptl_crystal_description plate
_exptl_crystal_F_000 3700
_exptl_crystal_size_max 0.40
_exptl_crystal_size_mid 0.20
_exptl_crystal_size_min 0.10
_refine_diff_density_max 0.882
_refine_diff_density_min -0.574
_refine_diff_density_rms 0.087
_refine_ls_extinction_method none
_refine_ls_goodness_of_fit_ref 0.901
_refine_ls_hydrogen_treatment constr
_refine_ls_matrix_type full
_refine_ls_number_parameters 1150
_refine_ls_number_reflns 15061
_refine_ls_number_restraints 702
_refine_ls_restrained_S_all 0.931
_refine_ls_R_factor_all 0.1156
_refine_ls_R_factor_gt 0.0582
_refine_ls_shift/su_max 0.003
_refine_ls_shift/su_mean 0.000
_refine_ls_structure_factor_coef Fsqd
_refine_ls_weighting_details 'calc w=1/[\s^2^(Fo^2^)+(0.0759P)^2^+0.0000P] where P=(Fo^2^+2Fc^2^)/3'
_refine_ls_weighting_scheme calc
_refine_ls_wR_factor_gt 0.1382
_refine_ls_wR_factor_ref 0.1538
_reflns_number_gt 7996
_reflns_number_total 15070
_reflns_threshold_expression >2sigma(I)
_cod_data_source_file b924759a.txt
_cod_data_source_block s2705
_cod_depositor_comments
;
The following automatic conversions were performed:
'_symmetry_cell_setting' value 'Monoclinic' changed to 'monoclinic'
according to '/home/saulius/struct/CIF-dictionaries/cif_core.dic'
dictionary named 'cif_core.dic' version 2.4.1 from 2010-06-29.

Automatic conversion script
Id: cif_fix_enum 1527 2010-12-29 10:47:43Z saulius 
;
_cod_original_sg_symbol_H-M P2(1)/c
_cod_original_formula_sum 'C85 H87.50 F12 Mo2 N2.50 P6 Si2'
_cod_database_code 7105361

loop_
_symmetry_equiv_pos_as_xyz
'x, y, z'
'-x, y+1/2, -z+1/2'
'-x, -y, -z'
'x, -y-1/2, z-1/2'

loop_
_atom_site_label
_atom_site_type_symbol
_atom_site_fract_x
_atom_site_fract_y
_atom_site_fract_z
_atom_site_U_iso_or_equiv
_atom_site_adp_type
_atom_site_occupancy
_atom_site_symmetry_multiplicity
_atom_site_calc_flag
_atom_site_refinement_flags
_atom_site_disorder_assembly
_atom_site_disorder_group
Mo1 Mo 0.16172(4) 0.58381(2) 0.60479(2) 0.03605(15) Uani 1 1 d . C .
Mo2 Mo 0.26249(4) 0.49408(2) 0.88927(2) 0.04038(17) Uani 1 1 d . C .
Si1 Si -0.19420(19) 0.54409(13) 0.65014(11) 0.0498(9) Uani 0.673(4) 1 d PDU A 1
Si1B Si -0.1807(4) 0.4917(3) 0.6479(2) 0.0502(17) Uani 0.327(4) 1 d PDU A 2
Si2 Si 0.4405(9) 0.7022(4) 0.8640(3) 0.079(3) Uani 0.393(12) 1 d PD B 1
Si2B Si 0.3898(6) 0.7082(2) 0.8715(2) 0.089(2) Uani 0.607(12) 1 d PD B 2
P1 P 0.34851(11) 0.60177(6) 0.65313(7) 0.0379(4) Uani 1 1 d . C .
P2 P 0.15891(13) 0.68246(7) 0.61297(8) 0.0510(5) Uani 1 1 d . . .
P3 P 0.10172(12) 0.51672(9) 0.89026(7) 0.0592(6) Uani 1 1 d . . .
P4 P 0.15748(12) 0.41703(8) 0.83229(7) 0.0483(5) Uani 1 1 d . . .
C1 C -0.0007(7) 0.5487(5) 0.5631(4) 0.086(3) Uani 1 1 d . . .
H1 H -0.0557 0.5504 0.5715 0.103 Uiso 1 1 calc R C .
C2 C 0.0017(5) 0.5880(4) 0.5261(3) 0.083(3) Uani 1 1 d . C .
H2 H -0.0494 0.6146 0.5148 0.099 Uiso 1 1 calc R . .
C3 C 0.0701(6) 0.5942(3) 0.5027(3) 0.063(2) Uani 1 1 d . . .
H3 H 0.0571 0.6232 0.4765 0.076 Uiso 1 1 calc R C .
C4 C 0.1537(5) 0.5625(3) 0.5141(3) 0.0528(18) Uani 1 1 d . C .
H4 H 0.1892 0.5716 0.4933 0.063 Uiso 1 1 calc R . .
C5 C 0.1920(5) 0.5192(2) 0.5520(3) 0.0454(16) Uani 1 1 d . . .
H5 H 0.2545 0.5051 0.5569 0.055 Uiso 1 1 calc R C .
C6 C 0.1516(6) 0.4935(3) 0.5838(3) 0.063(2) Uani 1 1 d . C .
H6 H 0.1864 0.4624 0.6044 0.075 Uiso 1 1 calc R . .
C7 C 0.0671(8) 0.5077(4) 0.5891(3) 0.083(3) Uani 1 1 d . C .
H7 H 0.0540 0.4858 0.6145 0.100 Uiso 1 1 calc R . .
C8 C 0.3474(5) 0.5446(4) 0.9723(3) 0.0720(19) Uani 1 1 d U . .
H8 H 0.3231 0.5730 0.9863 0.086 Uiso 1 1 calc R D .
C9 C 0.3405(5) 0.4945(4) 0.9920(3) 0.081(2) Uani 1 1 d U C .
H9 H 0.3185 0.4939 1.0209 0.097 Uiso 1 1 calc R . .
C10 C 0.3604(5) 0.4451(4) 0.9767(3) 0.083(2) Uani 1 1 d U . .
H10 H 0.3512 0.4153 0.9962 0.099 Uiso 1 1 calc R D .
C11 C 0.3931(5) 0.4345(3) 0.9350(3) 0.0738(19) Uani 1 1 d U C .
H11 H 0.3952 0.3981 0.9260 0.089 Uiso 1 1 calc R . .
C12 C 0.4228(5) 0.4708(3) 0.9054(3) 0.0602(16) Uani 1 1 d U . .
H12 H 0.4508 0.4557 0.8827 0.072 Uiso 1 1 calc R D .
C13 C 0.4173(4) 0.5252(3) 0.9043(3) 0.0558(15) Uani 1 1 d U C .
H13 H 0.4384 0.5425 0.8794 0.067 Uiso 1 1 calc R . .
C14 C 0.3848(5) 0.5586(3) 0.9350(3) 0.0625(17) Uani 1 1 d U C .
H14 H 0.3891 0.5956 0.9295 0.075 Uiso 1 1 calc R . .
C15 C 0.1863(4) 0.5854(2) 0.6847(2) 0.0371(14) Uani 1 1 d . . .
C16 C 0.2020(4) 0.5859(2) 0.7403(2) 0.0363(14) Uani 1 1 d . C .
C17 C 0.1456(4) 0.5483(2) 0.7587(2) 0.0382(15) Uani 1 1 d . . .
C18 C 0.1939(4) 0.5251(2) 0.8119(2) 0.0366(14) Uani 1 1 d . C .
C19 C 0.0383(5) 0.5408(3) 0.7207(3) 0.061(2) Uani 1 1 d . A .
C20 C -0.0513(5) 0.5359(4) 0.6917(3) 0.084(2) Uani 1 1 d DU . .
C21 C -0.2358(10) 0.5030(4) 0.5831(4) 0.054(2) Uani 0.673(4) 1 d PDU A 1
H21A H -0.3102 0.4993 0.5629 0.081 Uiso 0.673(4) 1 calc PR A 1
H21B H -0.2044 0.4678 0.5943 0.081 Uiso 0.673(4) 1 calc PR A 1
H21C H -0.2150 0.5201 0.5565 0.081 Uiso 0.673(4) 1 calc PR A 1
C22 C -0.2389(18) 0.5130(6) 0.6994(8) 0.079(3) Uani 0.673(4) 1 d PDU A 1
H22A H -0.3084 0.4996 0.6754 0.119 Uiso 0.673(4) 1 calc PR A 1
H22B H -0.2381 0.5396 0.7273 0.119 Uiso 0.673(4) 1 calc PR A 1
H22C H -0.1935 0.4835 0.7213 0.119 Uiso 0.673(4) 1 calc PR A 1
C21B C -0.243(2) 0.5295(8) 0.5772(7) 0.054(2) Uani 0.327(4) 1 d PDU A 2
H21D H -0.3171 0.5257 0.5591 0.081 Uiso 0.327(4) 1 calc PR A 2
H21E H -0.2198 0.5155 0.5503 0.081 Uiso 0.327(4) 1 calc PR A 2
H21F H -0.2246 0.5671 0.5850 0.081 Uiso 0.327(4) 1 calc PR A 2
C22B C -0.249(4) 0.5045(12) 0.6912(17) 0.079(3) Uani 0.327(4) 1 d PDU A 2
H22D H -0.3198 0.4929 0.6683 0.119 Uiso 0.327(4) 1 calc PR A 2
H22E H -0.2468 0.5426 0.6996 0.119 Uiso 0.327(4) 1 calc PR A 2
H22F H -0.2153 0.4847 0.7285 0.119 Uiso 0.327(4) 1 calc PR A 2
C23 C -0.2363(10) 0.6138(4) 0.6336(5) 0.130(6) Uani 0.673(4) 1 d PDU A 1
H23A H -0.2186 0.6278 0.6043 0.196 Uiso 0.673(4) 1 calc PR A 1
H23B H -0.2024 0.6349 0.6698 0.196 Uiso 0.673(4) 1 calc PR A 1
H23C H -0.3103 0.6156 0.6177 0.196 Uiso 0.673(4) 1 calc PR A 1
C23B C -0.1866(18) 0.4187(5) 0.6318(9) 0.092(7) Uani 0.327(4) 1 d PDU A 2
H23D H -0.2532 0.4101 0.5982 0.138 Uiso 0.327(4) 1 calc PR A 2
H23E H -0.1770 0.3986 0.6666 0.138 Uiso 0.327(4) 1 calc PR A 2
H23F H -0.1328 0.4094 0.6223 0.138 Uiso 0.327(4) 1 calc PR A 2
C24 C 0.2720(5) 0.6218(3) 0.7833(3) 0.0515(17) Uani 1 1 d U . .
C25 C 0.3271(6) 0.6533(3) 0.8187(3) 0.072(2) Uani 1 1 d DU B .
C26 C 0.425(4) 0.7604(16) 0.816(2) 0.108(9) Uani 0.393(12) 1 d PDU B 1
H26A H 0.3524 0.7688 0.7924 0.161 Uiso 0.393(12) 1 calc PR B 1
H26B H 0.4538 0.7522 0.7903 0.161 Uiso 0.393(12) 1 calc PR B 1
H26C H 0.4608 0.7911 0.8411 0.161 Uiso 0.393(12) 1 calc PR B 1
C27 C 0.423(2) 0.7213(10) 0.9280(9) 0.135(9) Uani 0.393(12) 1 d PDU B 1
H27A H 0.4174 0.7600 0.9291 0.203 Uiso 0.393(12) 1 calc PR B 1
H27B H 0.4818 0.7091 0.9647 0.203 Uiso 0.393(12) 1 calc PR B 1
H27C H 0.3608 0.7048 0.9240 0.203 Uiso 0.393(12) 1 calc PR B 1
C28 C 0.5696(14) 0.6712(10) 0.8905(11) 0.173(14) Uani 0.393(12) 1 d PDU B 1
H28A H 0.6020 0.6867 0.8689 0.260 Uiso 0.393(12) 1 calc PR B 1
H28B H 0.5619 0.6328 0.8835 0.260 Uiso 0.393(12) 1 calc PR B 1
H28C H 0.6121 0.6781 0.9328 0.260 Uiso 0.393(12) 1 calc PR B 1
C26B C 0.407(2) 0.7566(10) 0.8233(12) 0.110(7) Uani 0.607(12) 1 d PDU B 2
H26D H 0.4554 0.7842 0.8477 0.164 Uiso 0.607(12) 1 calc PR B 2
H26E H 0.3414 0.7730 0.7966 0.164 Uiso 0.607(12) 1 calc PR B 2
H26F H 0.4337 0.7383 0.8001 0.164 Uiso 0.607(12) 1 calc PR B 2
C27B C 0.3115(15) 0.7359(7) 0.9032(7) 0.155(9) Uani 0.607(12) 1 d PDU B 2
H27D H 0.3086 0.7103 0.9308 0.233 Uiso 0.607(12) 1 calc PR B 2
H27E H 0.2424 0.7431 0.8712 0.233 Uiso 0.607(12) 1 calc PR B 2
H27F H 0.3423 0.7691 0.9241 0.233 Uiso 0.607(12) 1 calc PR B 2
C28B C 0.5155(11) 0.6834(7) 0.9306(6) 0.139(9) Uani 0.607(12) 1 d PDU B 2
H28D H 0.5047 0.6602 0.9576 0.208 Uiso 0.607(12) 1 calc PR B 2
H28E H 0.5581 0.7136 0.9527 0.208 Uiso 0.607(12) 1 calc PR B 2
H28F H 0.5495 0.6633 0.9126 0.208 Uiso 0.607(12) 1 calc PR B 2
C29 C 0.4350(3) 0.56219(16) 0.71659(15) 0.0409(15) Uani 1 1 d G . .
C30 C 0.4030(2) 0.51507(16) 0.73053(16) 0.0459(16) Uani 1 1 d G . .
H30 H 0.3347 0.5033 0.7071 0.055 Uiso 1 1 calc R . .
C31 C 0.4710(3) 0.48515(15) 0.77877(19) 0.0547(18) Uani 1 1 d G . .
H31 H 0.4492 0.4529 0.7883 0.066 Uiso 1 1 calc R . .
C32 C 0.5709(3) 0.50235(19) 0.81307(16) 0.069(2) Uani 1 1 d G . .
H32 H 0.6173 0.4819 0.8460 0.083 Uiso 1 1 calc R . .
C33 C 0.6028(2) 0.5495(2) 0.79912(18) 0.080(3) Uani 1 1 d G . .
H33 H 0.6711 0.5612 0.8226 0.096 Uiso 1 1 calc R . .
C34 C 0.5349(3) 0.57939(16) 0.75088(19) 0.068(2) Uani 1 1 d G . .
H34 H 0.5567 0.6116 0.7414 0.081 Uiso 1 1 calc R . .
C35 C 0.4100(3) 0.59813(16) 0.60647(16) 0.0382(15) Uani 1 1 d G . .
C36 C 0.4409(3) 0.54877(14) 0.59685(17) 0.0441(16) Uani 1 1 d G . .
H36 H 0.4341 0.5182 0.6162 0.053 Uiso 1 1 calc R . .
C37 C 0.4819(3) 0.54417(17) 0.55892(18) 0.0503(17) Uani 1 1 d G . .
H37 H 0.5031 0.5104 0.5523 0.060 Uiso 1 1 calc R . .
C38 C 0.4919(3) 0.5889(2) 0.53062(17) 0.066(2) Uani 1 1 d G . .
H38 H 0.5198 0.5858 0.5047 0.080 Uiso 1 1 calc R . .
C39 C 0.4609(4) 0.63828(18) 0.54024(19) 0.077(2) Uani 1 1 d G . .
H39 H 0.4677 0.6689 0.5209 0.092 Uiso 1 1 calc R . .
C40 C 0.4199(3) 0.64288(13) 0.5782(2) 0.064(2) Uani 1 1 d G . .
H40 H 0.3988 0.6766 0.5847 0.076 Uiso 1 1 calc R . .
C41 C 0.3691(5) 0.6693(2) 0.6832(3) 0.0575(19) Uani 1 1 d . . .
H41A H 0.3703 0.6684 0.7218 0.069 Uiso 1 1 calc R C .
H41B H 0.4366 0.6819 0.6902 0.069 Uiso 1 1 calc R . .
C42 C 0.2896(5) 0.7078(3) 0.6437(4) 0.079(3) Uani 1 1 d . C .
H42A H 0.3025 0.7173 0.6108 0.095 Uiso 1 1 calc R . .
H42B H 0.2958 0.7406 0.6663 0.095 Uiso 1 1 calc R . .
C43 C 0.0926(16) 0.7262(8) 0.5543(8) 0.066(3) Uani 0.285(6) 1 d PGU C 1
C44 C 0.1385(14) 0.7283(9) 0.5188(11) 0.067(3) Uani 0.285(6) 1 d PGU C 1
H44 H 0.1955 0.7063 0.5274 0.080 Uiso 0.285(6) 1 calc PR C 1
C45 C 0.1010(15) 0.7626(9) 0.4707(9) 0.076(3) Uani 0.285(6) 1 d PGU C 1
H45 H 0.1324 0.7640 0.4464 0.092 Uiso 0.285(6) 1 calc PR C 1
C46 C 0.0176(16) 0.7948(8) 0.4581(7) 0.082(3) Uani 0.285(6) 1 d PGU C 1
H46 H -0.0080 0.8182 0.4252 0.098 Uiso 0.285(6) 1 calc PR C 1
C47 C -0.0283(13) 0.7927(8) 0.4936(8) 0.084(3) Uani 0.285(6) 1 d PGU C 1
H47 H -0.0853 0.8147 0.4851 0.101 Uiso 0.285(6) 1 calc PR C 1
C48 C 0.0092(14) 0.7584(8) 0.5418(7) 0.072(3) Uani 0.285(6) 1 d PGU C 1
H48 H -0.0222 0.7570 0.5661 0.087 Uiso 0.285(6) 1 calc PR C 1
C43B C 0.0848(5) 0.7161(3) 0.5404(3) 0.060(2) Uani 0.715(6) 1 d PGU C 2
C44B C 0.1281(5) 0.7386(3) 0.5086(4) 0.069(2) Uani 0.715(6) 1 d PGU C 2
H44B H 0.2000 0.7383 0.5243 0.082 Uiso 0.715(6) 1 calc PR C 2
C45B C 0.0663(6) 0.7616(3) 0.4538(3) 0.081(3) Uani 0.715(6) 1 d PGU C 2
H45B H 0.0959 0.7770 0.4321 0.097 Uiso 0.715(6) 1 calc PR C 2
C46B C -0.0389(6) 0.7621(3) 0.4308(3) 0.085(3) Uani 0.715(6) 1 d PGU C 2
H46B H -0.0812 0.7779 0.3934 0.101 Uiso 0.715(6) 1 calc PR C 2
C47B C -0.0822(5) 0.7396(3) 0.4626(3) 0.078(2) Uani 0.715(6) 1 d PGU C 2
H47B H -0.1541 0.7399 0.4468 0.094 Uiso 0.715(6) 1 calc PR C 2
C48B C -0.0204(6) 0.7166(3) 0.5173(3) 0.065(2) Uani 0.715(6) 1 d PGU C 2
H48B H -0.0500 0.7012 0.5390 0.077 Uiso 0.715(6) 1 calc PR C 2
C49 C 0.1050(4) 0.70955(19) 0.65701(19) 0.0619(17) Uani 1 1 d GU C .
C50 C 0.1351(3) 0.75917(19) 0.6834(2) 0.083(2) Uani 1 1 d GU . .
H50 H 0.1893 0.7775 0.6821 0.099 Uiso 1 1 calc R C .
C51 C 0.0859(4) 0.78193(16) 0.7118(2) 0.102(2) Uani 1 1 d GU C .
H51 H 0.1064 0.8158 0.7298 0.122 Uiso 1 1 calc R . .
C52 C 0.0065(4) 0.7551(2) 0.7137(2) 0.097(2) Uani 1 1 d GU . .
H52 H -0.0272 0.7706 0.7331 0.117 Uiso 1 1 calc R C .
C53 C -0.0237(3) 0.7054(2) 0.6873(2) 0.0819(19) Uani 1 1 d GU C .
H53 H -0.0779 0.6871 0.6886 0.098 Uiso 1 1 calc R . .
C54 C 0.0256(4) 0.68268(16) 0.65895(18) 0.0665(17) Uani 1 1 d GU . .
H54 H 0.0050 0.6488 0.6409 0.080 Uiso 1 1 calc R C .
C55 C 0.0454(15) 0.5876(7) 0.8549(13) 0.046(8) Uani 0.50 1 d PG D 1
C56 C 0.1066(12) 0.6279(8) 0.8522(13) 0.053(7) Uani 0.50 1 d PG D 1
H56 H 0.1768 0.6215 0.8654 0.064 Uiso 0.50 1 calc PR D 1
C57 C 0.0650(12) 0.6776(7) 0.8303(12) 0.057(6) Uani 0.50 1 d PG D 1
H57 H 0.1068 0.7052 0.8286 0.068 Uiso 0.50 1 calc PR D 1
C58 C -0.0377(12) 0.6870(5) 0.8111(10) 0.070(8) Uani 0.50 1 d PG D 1
H58 H -0.0661 0.7210 0.7961 0.084 Uiso 0.50 1 calc PR D 1
C59 C -0.0989(11) 0.6468(6) 0.8137(10) 0.059(7) Uani 0.50 1 d PG D 1
H59 H -0.1691 0.6532 0.8005 0.071 Uiso 0.50 1 calc PR D 1
C60 C -0.0573(15) 0.5971(6) 0.8356(11) 0.050(5) Uani 0.50 1 d PG D 1
H60 H -0.0991 0.5695 0.8374 0.059 Uiso 0.50 1 calc PR D 1
C55B C 0.0336(18) 0.5695(8) 0.8580(12) 0.044(6) Uani 0.50 1 d PG D 2
C56B C 0.0864(11) 0.6122(10) 0.8517(12) 0.050(8) Uani 0.50 1 d PG D 2
H56B H 0.1577 0.6096 0.8657 0.060 Uiso 0.50 1 calc PR D 2
C57B C 0.0349(13) 0.6588(8) 0.8251(12) 0.068(7) Uani 0.50 1 d PG D 2
H57B H 0.0710 0.6880 0.8208 0.081 Uiso 0.50 1 calc PR D 2
C58B C -0.0693(12) 0.6627(6) 0.8047(9) 0.055(7) Uani 0.50 1 d PG D 2
H58B H -0.1045 0.6945 0.7864 0.066 Uiso 0.50 1 calc PR D 2
C59B C -0.1221(11) 0.6199(7) 0.8109(10) 0.064(7) Uani 0.50 1 d PG D 2
H59B H -0.1934 0.6226 0.7970 0.076 Uiso 0.50 1 calc PR D 2
C60B C -0.0706(18) 0.5733(7) 0.8376(12) 0.074(8) Uani 0.50 1 d PG D 2
H60B H -0.1067 0.5441 0.8419 0.088 Uiso 0.50 1 calc PR D 2
C61 C 0.1114(3) 0.5214(2) 0.96377(15) 0.062(2) Uani 1 1 d G D .
C62 C 0.1284(3) 0.5707(2) 0.9912(2) 0.075(3) Uani 1 1 d G . .
H62 H 0.1244 0.6021 0.9698 0.090 Uiso 1 1 calc R D .
C63 C 0.1512(3) 0.5740(2) 1.0500(2) 0.089(3) Uani 1 1 d G D .
H63 H 0.1629 0.6077 1.0688 0.107 Uiso 1 1 calc R . .
C64 C 0.1571(3) 0.5281(3) 1.08139(15) 0.088(3) Uani 1 1 d G . .
H64 H 0.1727 0.5304 1.1216 0.105 Uiso 1 1 calc R D .
C65 C 0.1401(3) 0.4788(2) 1.0539(2) 0.083(3) Uani 1 1 d G D .
H65 H 0.1441 0.4474 1.0754 0.100 Uiso 1 1 calc R . .
C66 C 0.1173(3) 0.47547(19) 0.9951(2) 0.081(3) Uani 1 1 d G . .
H66 H 0.1057 0.4418 0.9764 0.097 Uiso 1 1 calc R D .
C67 C 0.0070(5) 0.4647(4) 0.8524(3) 0.091(3) Uani 1 1 d . D .
H67A H 0.0070 0.4403 0.8825 0.110 Uiso 1 1 calc R . .
H67B H -0.0612 0.4814 0.8314 0.110 Uiso 1 1 calc R . .
C68 C 0.0235(5) 0.4327(3) 0.8089(3) 0.077(3) Uani 1 1 d . D .
H68A H -0.0053 0.4524 0.7711 0.092 Uiso 1 1 calc R . .
H68B H -0.0148 0.3989 0.8013 0.092 Uiso 1 1 calc R . .
C69 C 0.1538(3) 0.39972(17) 0.76265(15) 0.0426(15) Uani 1 1 d G D .
C70 C 0.0713(3) 0.37251(17) 0.71869(19) 0.0586(19) Uani 1 1 d G . .
H70 H 0.0130 0.3655 0.7231 0.070 Uiso 1 1 calc R D .
C71 C 0.0740(3) 0.35560(17) 0.66827(16) 0.070(2) Uani 1 1 d G D .
H71 H 0.0175 0.3370 0.6382 0.084 Uiso 1 1 calc R . .
C72 C 0.1592(4) 0.36589(18) 0.66181(16) 0.067(2) Uani 1 1 d G . .
H72 H 0.1610 0.3543 0.6273 0.080 Uiso 1 1 calc R D .
C73 C 0.2418(3) 0.39309(18) 0.7058(2) 0.065(2) Uani 1 1 d G D .
H73 H 0.3000 0.4001 0.7014 0.078 Uiso 1 1 calc R . .
C74 C 0.2391(3) 0.41001(16) 0.75620(17) 0.0550(18) Uani 1 1 d G . .
H74 H 0.2955 0.4286 0.7862 0.066 Uiso 1 1 calc R D .
C75 C 0.1742(14) 0.3598(6) 0.8712(5) 0.054(4) Uani 0.54(3) 1 d PG D 1
C76 C 0.1197(17) 0.3496(6) 0.9010(6) 0.077(6) Uani 0.54(3) 1 d PG D 1
H76 H 0.0664 0.3729 0.8963 0.092 Uiso 0.54(3) 1 calc PR D 1
C77 C 0.143(2) 0.3055(7) 0.9375(6) 0.089(9) Uani 0.54(3) 1 d PG D 1
H77 H 0.1057 0.2985 0.9579 0.107 Uiso 0.54(3) 1 calc PR D 1
C78 C 0.221(2) 0.2714(6) 0.9443(6) 0.093(14) Uani 0.54(3) 1 d PG D 1
H78 H 0.2370 0.2412 0.9693 0.112 Uiso 0.54(3) 1 calc PR D 1
C79 C 0.2756(15) 0.2815(6) 0.9146(8) 0.098(9) Uani 0.54(3) 1 d PG D 1
H79 H 0.3289 0.2582 0.9193 0.118 Uiso 0.54(3) 1 calc PR D 1
C80 C 0.2522(12) 0.3257(6) 0.8780(7) 0.067(7) Uani 0.54(3) 1 d PG D 1
H80 H 0.2895 0.3326 0.8577 0.080 Uiso 0.54(3) 1 calc PR D 1
C75B C 0.1975(15) 0.3458(7) 0.8682(7) 0.054(4) Uani 0.46(3) 1 d PG D 2
C76B C 0.1763(16) 0.3318(8) 0.9131(7) 0.063(7) Uani 0.46(3) 1 d PG D 2
H76B H 0.1354 0.3544 0.9226 0.076 Uiso 0.46(3) 1 calc PR D 2
C77B C 0.2148(18) 0.2848(9) 0.9442(6) 0.082(11) Uani 0.46(3) 1 d PG D 2
H77B H 0.2003 0.2752 0.9749 0.098 Uiso 0.46(3) 1 calc PR D 2
C78B C 0.2746(15) 0.2517(8) 0.9304(9) 0.083(10) Uani 0.46(3) 1 d PG D 2
H78B H 0.3010 0.2196 0.9516 0.100 Uiso 0.46(3) 1 calc PR D 2
C79B C 0.2958(13) 0.2657(7) 0.8854(11) 0.088(8) Uani 0.46(3) 1 d PG D 2
H79B H 0.3367 0.2432 0.8759 0.105 Uiso 0.46(3) 1 calc PR D 2
C80B C 0.2572(15) 0.3128(7) 0.8543(9) 0.069(7) Uani 0.46(3) 1 d PG D 2
H80B H 0.2717 0.3224 0.8236 0.083 Uiso 0.46(3) 1 calc PR D 2
P5 P 0.34363(18) 0.37070(9) 0.56687(9) 0.0700(6) Uani 1 1 d U . .
F1 F 0.3596(4) 0.42563(18) 0.5473(3) 0.1189(16) Uani 1 1 d U E .
F2 F 0.3540(10) 0.4190(5) 0.6196(5) 0.122(3) Uani 0.48 1 d PU E 1
F3 F 0.2388(10) 0.3716(7) 0.5414(7) 0.109(3) Uani 0.48 1 d PU E 1
F4 F 0.4731(8) 0.3787(6) 0.6025(5) 0.118(3) Uani 0.48 1 d PU E 1
F5 F 0.3588(11) 0.3466(5) 0.5179(6) 0.109(3) Uani 0.48 1 d PU E 1
F6 F 0.3768(12) 0.3347(6) 0.6221(7) 0.120(4) Uani 0.48 1 d PU E 1
F2B F 0.3852(10) 0.3699(5) 0.6307(4) 0.105(3) Uani 0.52 1 d PU E 2
F3B F 0.2407(10) 0.3882(6) 0.5671(7) 0.124(3) Uani 0.52 1 d PU E 2
F4B F 0.4177(11) 0.3398(5) 0.5576(6) 0.111(3) Uani 0.52 1 d PU E 2
F5B F 0.2641(11) 0.3673(5) 0.4948(4) 0.142(3) Uani 0.52 1 d PU E 2
F6B F 0.3066(8) 0.3079(3) 0.5669(4) 0.101(2) Uani 0.52 1 d PU E 2
P6 P 0.41609(17) 0.83413(9) 0.60114(12) 0.0817(7) Uani 1 1 d U . .
F7 F 0.3970(3) 0.89555(16) 0.6000(2) 0.0861(12) Uani 1 1 d U F .
F8 F 0.5246(4) 0.8476(2) 0.6548(3) 0.1392(19) Uani 1 1 d U F .
F9 F 0.4802(12) 0.8319(6) 0.5691(7) 0.115(4) Uani 0.55 1 d PU F 1
F10 F 0.3135(7) 0.8160(4) 0.5653(6) 0.110(3) Uani 0.55 1 d PU F 1
F11 F 0.3942(11) 0.8319(5) 0.6604(5) 0.136(3) Uani 0.55 1 d PU F 1
F12 F 0.4587(8) 0.7777(4) 0.6278(6) 0.134(3) Uani 0.55 1 d PU F 1
F9B F 0.4503(15) 0.8490(6) 0.5536(8) 0.096(3) Uani 0.45 1 d PU F 2
F10B F 0.3135(9) 0.8398(4) 0.5273(5) 0.100(3) Uani 0.45 1 d PU F 2
F11B F 0.3295(10) 0.8275(5) 0.6167(7) 0.099(3) Uani 0.45 1 d PU F 2
F12B F 0.4041(10) 0.7732(4) 0.5778(6) 0.094(3) Uani 0.45 1 d PU F 2
N1S N 0.2125(7) 0.8916(3) 0.7087(4) 0.116(3) Uiso 1 1 d DU . .
C1S C 0.2941(8) 0.8909(4) 0.7291(4) 0.105(3) Uiso 1 1 d DU . .
C2S C 0.4059(10) 0.8869(5) 0.7577(6) 0.184(5) Uiso 1 1 d DU . .
H2S1 H 0.4257 0.8494 0.7620 0.276 Uiso 1 1 calc R . .
H2S2 H 0.4359 0.9035 0.7968 0.276 Uiso 1 1 calc R . .
H2S3 H 0.4304 0.9051 0.7335 0.276 Uiso 1 1 calc R . .
N2S N -0.1926(15) 0.3446(8) 0.5898(9) 0.150(7) Uiso 0.50 1 d PU G 1
C3S C -0.2404(16) 0.3547(8) 0.6110(9) 0.104(6) Uiso 0.50 1 d PU G 1
C4S C -0.3149(13) 0.3712(7) 0.6232(8) 0.092(5) Uiso 0.50 1 d PU G 1
H4S1 H -0.3404 0.4060 0.6050 0.138 Uiso 0.50 1 calc PR G 1
H4S2 H -0.2869 0.3740 0.6661 0.138 Uiso 0.50 1 calc PR G 1
H4S3 H -0.3709 0.3455 0.6074 0.138 Uiso 0.50 1 calc PR G 1
N3S N 0.6524(14) 0.7435(8) 0.7874(9) 0.125(6) Uiso 0.499(10) 1 d PDU H 1
C5S C 0.6610(14) 0.7382(7) 0.7500(8) 0.082(5) Uiso 0.499(10) 1 d PDU H 1
C6S C 0.6668(17) 0.7073(8) 0.7000(9) 0.134(8) Uiso 0.499(10) 1 d PDU H 1
H6S1 H 0.6534 0.6696 0.7027 0.201 Uiso 0.499(10) 1 calc PR H 1
H6S2 H 0.7349 0.7115 0.7041 0.201 Uiso 0.499(10) 1 calc PR H 1
H6S3 H 0.6157 0.7213 0.6617 0.201 Uiso 0.499(10) 1 calc PR H 1
N4S N 0.6877(18) 0.6966(9) 0.8480(9) 0.184(9) Uiso 0.501(10) 1 d PDU H 2
C7S C 0.6826(15) 0.7047(9) 0.8071(8) 0.097(5) Uiso 0.501(10) 1 d PDU H 2
C8S C 0.6660(12) 0.6963(7) 0.7448(7) 0.075(5) Uiso 0.501(10) 1 d PDU H 2
H8S1 H 0.7244 0.6772 0.7466 0.113 Uiso 0.501(10) 1 calc PR H 2
H8S2 H 0.6590 0.7308 0.7257 0.113 Uiso 0.501(10) 1 calc PR H 2
H8S3 H 0.6039 0.6754 0.7220 0.113 Uiso 0.501(10) 1 calc PR H 2

loop_
_atom_site_aniso_label
_atom_site_aniso_U_11
_atom_site_aniso_U_22
_atom_site_aniso_U_33
_atom_site_aniso_U_23
_atom_site_aniso_U_13
_atom_site_aniso_U_12
Mo1 0.0301(3) 0.0495(3) 0.0260(3) -0.0062(2) 0.0115(2) -0.0094(3)
Mo2 0.0240(3) 0.0690(4) 0.0233(3) -0.0024(3) 0.0076(2) -0.0021(3)
Si1 0.0317(15) 0.077(2) 0.0303(14) 0.0002(14) 0.0065(12) 0.0082(14)
Si1B 0.034(3) 0.080(4) 0.031(3) 0.005(3) 0.011(2) 0.000(3)
Si2 0.101(7) 0.087(5) 0.043(4) -0.029(3) 0.030(4) -0.049(5)
Si2B 0.102(5) 0.081(3) 0.050(3) -0.020(2) 0.010(3) -0.039(4)
P1 0.0315(8) 0.0417(10) 0.0355(9) -0.0054(7) 0.0122(7) -0.0060(7)
P2 0.0417(10) 0.0505(11) 0.0534(11) 0.0028(9) 0.0172(9) 0.0051(9)
P3 0.0300(9) 0.1166(17) 0.0265(9) -0.0136(10) 0.0100(7) -0.0003(10)
P4 0.0356(9) 0.0754(13) 0.0325(9) -0.0029(9) 0.0153(7) -0.0135(9)
C1 0.050(5) 0.167(11) 0.054(6) -0.055(6) 0.035(5) -0.058(6)
C2 0.032(4) 0.135(8) 0.050(5) -0.041(5) -0.006(4) 0.008(5)
C3 0.057(5) 0.082(6) 0.024(3) -0.003(3) 0.000(3) -0.006(4)
C4 0.059(5) 0.073(5) 0.029(3) -0.015(3) 0.024(3) -0.022(4)
C5 0.048(4) 0.050(4) 0.032(3) -0.012(3) 0.015(3) -0.010(3)
C6 0.099(6) 0.048(5) 0.028(3) -0.010(3) 0.019(4) -0.032(4)
C7 0.105(8) 0.109(8) 0.046(5) -0.040(5) 0.045(5) -0.083(6)
C8 0.032(3) 0.125(5) 0.037(4) -0.032(4) -0.001(3) 0.007(4)
C9 0.029(3) 0.174(6) 0.026(3) 0.006(4) 0.002(3) -0.009(5)
C10 0.032(4) 0.126(5) 0.053(4) 0.039(4) -0.008(3) -0.020(4)
C11 0.031(4) 0.080(4) 0.067(4) 0.007(3) -0.011(3) 0.000(3)
C12 0.025(3) 0.094(4) 0.049(4) -0.012(3) 0.008(3) 0.003(3)
C13 0.027(3) 0.091(4) 0.041(3) 0.001(3) 0.009(3) -0.015(3)
C14 0.030(3) 0.077(4) 0.049(4) -0.011(3) -0.006(3) -0.010(3)
C15 0.028(3) 0.040(4) 0.036(3) -0.007(3) 0.010(3) -0.011(3)
C16 0.026(3) 0.049(4) 0.028(3) -0.007(3) 0.008(3) 0.004(3)
C17 0.027(3) 0.061(4) 0.024(3) -0.010(3) 0.011(3) -0.001(3)
C18 0.029(3) 0.055(4) 0.027(3) -0.008(3) 0.014(3) -0.001(3)
C19 0.033(4) 0.126(7) 0.024(3) -0.002(4) 0.012(3) -0.007(4)
C20 0.034(3) 0.174(8) 0.034(4) 0.003(4) 0.009(3) -0.016(4)
C21 0.039(4) 0.083(7) 0.034(3) 0.006(3) 0.013(3) 0.004(7)
C22 0.036(5) 0.166(8) 0.033(6) -0.006(5) 0.014(5) -0.008(5)
C21B 0.039(4) 0.083(7) 0.034(3) 0.006(3) 0.013(3) 0.004(7)
C22B 0.036(5) 0.166(8) 0.033(6) -0.006(5) 0.014(5) -0.008(5)
C23 0.100(9) 0.067(5) 0.121(11) -0.013(5) -0.029(9) -0.006(6)
C23B 0.076(15) 0.089(6) 0.065(15) 0.019(7) -0.004(12) 0.040(8)
C24 0.060(4) 0.052(4) 0.028(3) -0.004(3) 0.010(3) -0.006(3)
C25 0.089(5) 0.063(5) 0.033(4) -0.003(3) 0.006(4) -0.014(4)
C26 0.126(17) 0.066(13) 0.077(14) 0.006(12) 0.006(13) -0.051(14)
C27 0.214(19) 0.105(14) 0.044(11) -0.037(11) 0.028(13) -0.065(15)
C28 0.16(2) 0.111(17) 0.094(17) -0.002(16) -0.067(16) -0.046(16)
C26B 0.112(14) 0.065(10) 0.082(12) -0.018(9) -0.008(9) -0.043(10)
C27B 0.22(2) 0.128(14) 0.089(12) -0.080(11) 0.050(13) -0.062(15)
C28B 0.155(16) 0.104(12) 0.057(9) 0.007(9) -0.028(10) -0.066(11)
C29 0.033(3) 0.053(4) 0.032(3) -0.005(3) 0.011(3) -0.002(3)
C30 0.042(4) 0.059(5) 0.042(4) 0.004(3) 0.024(3) 0.003(3)
C31 0.047(4) 0.065(5) 0.058(4) 0.014(4) 0.030(4) 0.005(4)
C32 0.052(5) 0.105(7) 0.045(4) 0.023(4) 0.019(4) 0.018(5)
C33 0.049(5) 0.108(7) 0.046(5) 0.018(5) -0.007(4) -0.008(5)
C34 0.048(4) 0.078(5) 0.055(5) 0.009(4) 0.007(4) -0.016(4)
C35 0.024(3) 0.049(4) 0.036(3) 0.002(3) 0.010(3) -0.007(3)
C36 0.036(4) 0.055(5) 0.040(4) -0.001(3) 0.018(3) -0.001(3)
C37 0.033(4) 0.069(5) 0.047(4) -0.007(4) 0.018(3) -0.004(3)
C38 0.043(4) 0.105(7) 0.056(5) 0.002(5) 0.028(4) -0.010(4)
C39 0.075(6) 0.094(7) 0.075(6) 0.022(5) 0.047(5) -0.004(5)
C40 0.065(5) 0.057(5) 0.075(5) 0.015(4) 0.038(4) -0.004(4)
C41 0.036(4) 0.047(4) 0.079(5) -0.020(4) 0.019(4) -0.011(3)
C42 0.052(5) 0.043(5) 0.129(7) -0.010(5) 0.032(5) 0.000(4)
C43 0.081(5) 0.068(5) 0.055(5) 0.012(5) 0.037(4) 0.012(5)
C44 0.084(6) 0.064(6) 0.058(6) 0.014(5) 0.039(5) 0.004(5)
C45 0.095(6) 0.077(6) 0.058(6) 0.018(5) 0.037(5) 0.006(5)
C46 0.099(6) 0.086(6) 0.056(6) 0.023(5) 0.035(5) 0.015(5)
C47 0.097(7) 0.090(7) 0.060(6) 0.023(5) 0.035(5) 0.024(6)
C48 0.087(6) 0.075(6) 0.056(6) 0.016(5) 0.036(5) 0.020(5)
C43B 0.077(4) 0.063(5) 0.053(4) 0.009(4) 0.043(4) 0.016(4)
C44B 0.088(4) 0.062(5) 0.059(5) 0.020(4) 0.037(4) -0.003(4)
C45B 0.101(5) 0.082(5) 0.057(5) 0.021(4) 0.036(4) 0.003(5)
C46B 0.102(5) 0.090(6) 0.054(5) 0.023(4) 0.032(4) 0.009(5)
C47B 0.092(5) 0.096(6) 0.050(5) 0.015(4) 0.036(4) 0.023(5)
C48B 0.078(4) 0.077(5) 0.049(4) 0.012(4) 0.039(4) 0.025(4)
C49 0.070(4) 0.059(4) 0.041(3) 0.009(3) 0.014(3) 0.031(3)
C50 0.094(5) 0.061(4) 0.070(5) 0.002(3) 0.022(4) 0.036(3)
C51 0.130(6) 0.074(5) 0.083(5) -0.005(4) 0.037(4) 0.050(4)
C52 0.132(6) 0.091(5) 0.070(4) 0.017(4) 0.049(4) 0.068(4)
C53 0.101(5) 0.097(5) 0.051(4) 0.021(4) 0.040(4) 0.048(4)
C54 0.076(4) 0.084(4) 0.036(3) 0.012(3) 0.025(3) 0.032(3)
C55 0.054(16) 0.071(17) 0.028(10) 0.020(12) 0.032(11) 0.019(14)
C56 0.053(11) 0.071(17) 0.033(11) 0.011(11) 0.019(11) 0.022(11)
C57 0.070(13) 0.066(14) 0.042(11) -0.008(11) 0.033(12) 0.023(12)
C58 0.09(2) 0.076(16) 0.054(12) 0.006(13) 0.045(13) 0.043(14)
C59 0.051(14) 0.088(19) 0.047(11) 0.017(13) 0.031(11) 0.020(13)
C60 0.038(10) 0.082(14) 0.026(9) 0.013(10) 0.014(8) 0.026(11)
C55B 0.036(10) 0.080(16) 0.011(9) 0.002(10) 0.007(8) 0.006(10)
C56B 0.046(12) 0.09(2) 0.022(10) 0.000(12) 0.018(10) 0.014(13)
C57B 0.088(17) 0.085(19) 0.038(10) -0.027(13) 0.036(12) -0.032(14)
C58B 0.043(11) 0.084(17) 0.040(11) -0.005(12) 0.022(9) 0.010(13)
C59B 0.050(11) 0.10(2) 0.052(11) 0.017(15) 0.035(10) 0.014(13)
C60B 0.076(16) 0.12(2) 0.033(10) 0.021(15) 0.036(11) 0.011(15)
C61 0.031(4) 0.122(7) 0.032(4) -0.007(4) 0.015(3) -0.004(4)
C62 0.041(4) 0.145(8) 0.037(4) -0.026(5) 0.017(3) -0.019(5)
C63 0.049(5) 0.183(10) 0.039(4) -0.039(5) 0.024(4) -0.034(5)
C64 0.037(4) 0.200(11) 0.029(4) -0.004(6) 0.019(3) -0.009(6)
C65 0.044(4) 0.169(9) 0.045(5) 0.014(5) 0.028(4) 0.018(5)
C66 0.042(4) 0.149(9) 0.055(5) 0.001(5) 0.026(4) 0.006(5)
C67 0.039(4) 0.169(9) 0.064(5) -0.048(6) 0.024(4) -0.028(5)
C68 0.044(4) 0.126(7) 0.063(5) -0.038(5) 0.029(4) -0.026(4)
C69 0.047(4) 0.043(4) 0.031(3) 0.000(3) 0.013(3) -0.005(3)
C70 0.066(5) 0.064(5) 0.047(4) -0.009(4) 0.028(4) -0.022(4)
C71 0.084(6) 0.068(5) 0.051(5) -0.016(4) 0.027(4) -0.015(4)
C72 0.104(6) 0.049(5) 0.061(5) -0.009(4) 0.051(5) -0.008(4)
C73 0.099(6) 0.055(5) 0.064(5) -0.016(4) 0.057(5) -0.018(4)
C74 0.067(5) 0.058(5) 0.050(4) -0.005(3) 0.036(4) -0.003(4)
C75 0.052(9) 0.057(9) 0.037(5) 0.003(5) 0.009(5) -0.018(7)
C76 0.093(17) 0.090(15) 0.033(9) 0.003(9) 0.019(10) -0.041(11)
C77 0.14(2) 0.080(14) 0.052(10) -0.010(9) 0.049(13) -0.042(15)
C78 0.16(4) 0.056(13) 0.043(17) 0.012(10) 0.031(18) -0.037(16)
C79 0.090(16) 0.065(16) 0.099(17) -0.010(14) 0.013(13) -0.026(13)
C80 0.087(14) 0.060(12) 0.035(10) 0.011(9) 0.014(10) -0.024(11)
C75B 0.052(9) 0.057(9) 0.037(5) 0.003(5) 0.009(5) -0.018(7)
C76B 0.091(18) 0.057(14) 0.035(11) 0.006(9) 0.025(12) -0.020(13)
C77B 0.06(2) 0.13(2) 0.05(2) 0.014(16) 0.021(17) -0.031(18)
C78B 0.085(17) 0.076(18) 0.054(14) 0.003(13) 0.006(12) -0.052(14)
C79B 0.110(17) 0.036(13) 0.12(2) 0.015(13) 0.055(16) -0.010(11)
C80B 0.090(15) 0.065(15) 0.052(15) 0.021(12) 0.034(13) 0.002(11)
P5 0.0864(15) 0.0746(14) 0.0661(13) 0.0300(11) 0.0503(12) 0.0379(12)
F1 0.156(4) 0.068(3) 0.167(5) 0.021(3) 0.105(4) 0.015(3)
F2 0.136(8) 0.121(7) 0.124(7) -0.029(5) 0.076(7) 0.007(7)
F3 0.074(3) 0.157(9) 0.103(7) -0.002(6) 0.049(4) 0.009(4)
F4 0.073(4) 0.189(10) 0.099(7) 0.025(6) 0.045(4) 0.011(5)
F5 0.124(7) 0.108(6) 0.123(6) -0.026(6) 0.081(6) 0.011(7)
F6 0.132(7) 0.113(7) 0.115(6) 0.054(6) 0.060(6) 0.019(7)
F2B 0.119(6) 0.120(7) 0.056(3) -0.018(4) 0.027(4) -0.009(7)
F3B 0.085(5) 0.149(8) 0.153(9) 0.013(8) 0.070(5) 0.039(6)
F4B 0.138(6) 0.102(5) 0.138(7) 0.036(6) 0.102(6) 0.060(5)
F5B 0.187(8) 0.130(7) 0.057(3) 0.015(4) 0.018(4) 0.035(6)
F6B 0.158(7) 0.072(4) 0.081(5) -0.004(4) 0.065(6) -0.017(4)
P6 0.0658(14) 0.0579(13) 0.133(2) 0.0093(13) 0.0570(14) -0.0083(11)
F7 0.089(3) 0.061(2) 0.099(3) -0.003(2) 0.039(3) -0.012(2)
F8 0.096(3) 0.156(5) 0.118(4) 0.010(3) 0.014(3) 0.021(3)
F9 0.125(8) 0.103(9) 0.147(7) -0.015(6) 0.088(7) -0.006(6)
F10 0.087(4) 0.078(5) 0.135(6) 0.015(5) 0.030(4) -0.029(4)
F11 0.191(9) 0.115(7) 0.129(6) 0.007(7) 0.099(7) -0.043(8)
F12 0.095(6) 0.097(4) 0.204(10) 0.060(5) 0.067(6) 0.024(4)
F9B 0.142(8) 0.053(7) 0.121(6) -0.009(6) 0.086(6) -0.031(7)
F10B 0.111(6) 0.073(7) 0.097(5) -0.011(4) 0.035(4) 0.014(5)
F11B 0.118(6) 0.072(5) 0.146(8) 0.010(8) 0.095(6) 0.002(6)
F12B 0.110(7) 0.047(3) 0.167(8) 0.027(4) 0.100(6) 0.009(4)

loop_
_atom_type_symbol
_atom_type_description
_atom_type_scat_dispersion_real
_atom_type_scat_dispersion_imag
_atom_type_scat_source
C C 0.0033 0.0016 'International Tables Vol C Tables 4.2.6.8 and 6.1.1.4'
H H 0.0000 0.0000 'International Tables Vol C Tables 4.2.6.8 and 6.1.1.4'
F F 0.0171 0.0103 'International Tables Vol C Tables 4.2.6.8 and 6.1.1.4'
Si Si 0.0817 0.0704 'International Tables Vol C Tables 4.2.6.8 and 6.1.1.4'
P P 0.1023 0.0942 'International Tables Vol C Tables 4.2.6.8 and 6.1.1.4'
Mo Mo -1.6832 0.6857 'International Tables Vol C Tables 4.2.6.8 and 6.1.1.4'
N N 0.0061 0.0033 'International Tables Vol C Tables 4.2.6.8 and 6.1.1.4'

loop_
_geom_angle_atom_site_label_1
_geom_angle_atom_site_label_2
_geom_angle_atom_site_label_3
_geom_angle
_geom_angle_site_symmetry_1
_geom_angle_site_symmetry_3
_geom_angle_publ_flag
C15 Mo1 C2 122.2(3) . . ?
C15 Mo1 C7 89.3(2) . . ?
C2 Mo1 C7 65.6(3) . . ?
C15 Mo1 C5 131.5(2) . . ?
C2 Mo1 C5 85.9(3) . . ?
C7 Mo1 C5 65.7(3) . . ?
C15 Mo1 C1 97.0(3) . . ?
C2 Mo1 C1 35.2(3) . . ?
C7 Mo1 C1 34.7(3) . . ?
C5 Mo1 C1 85.3(3) . . ?
C15 Mo1 C6 103.2(2) . . ?
C2 Mo1 C6 85.2(3) . . ?
C7 Mo1 C6 34.8(3) . . ?
C5 Mo1 C6 35.0(2) . . ?
C1 Mo1 C6 65.3(3) . . ?
C15 Mo1 C3 157.1(3) . . ?
C2 Mo1 C3 36.1(3) . . ?
C7 Mo1 C3 85.3(3) . . ?
C5 Mo1 C3 65.5(2) . . ?
C1 Mo1 C3 66.6(3) . . ?
C6 Mo1 C3 84.8(2) . . ?
C15 Mo1 C4 166.1(3) . . ?
C2 Mo1 C4 66.2(3) . . ?
C7 Mo1 C4 84.5(2) . . ?
C5 Mo1 C4 34.7(2) . . ?
C1 Mo1 C4 85.0(2) . . ?
C6 Mo1 C4 65.0(2) . . ?
C3 Mo1 C4 34.6(2) . . ?
C15 Mo1 P2 83.72(18) . . ?
C2 Mo1 P2 88.6(2) . . ?
C7 Mo1 P2 144.1(3) . . ?
C5 Mo1 P2 140.25(17) . . ?
C1 Mo1 P2 111.3(3) . . ?
C6 Mo1 P2 172.44(16) . . ?
C3 Mo1 P2 87.67(19) . . ?
C4 Mo1 P2 108.48(18) . . ?
C15 Mo1 P1 82.60(16) . . ?
C2 Mo1 P1 151.9(3) . . ?
C7 Mo1 P1 133.4(3) . . ?
C5 Mo1 P1 85.99(16) . . ?
C1 Mo1 P1 168.0(3) . . ?
C6 Mo1 P1 103.0(2) . . ?
C3 Mo1 P1 116.9(2) . . ?
C4 Mo1 P1 92.60(17) . . ?
P2 Mo1 P1 80.67(6) . . ?
C18 Mo2 C8 121.8(3) . . ?
C18 Mo2 C11 134.4(3) . . ?
C8 Mo2 C11 86.0(3) . . ?
C18 Mo2 C13 91.5(2) . . ?
C8 Mo2 C13 65.9(3) . . ?
C11 Mo2 C13 66.1(3) . . ?
C18 Mo2 C14 98.1(3) . . ?
C8 Mo2 C14 34.9(3) . . ?
C11 Mo2 C14 85.8(3) . . ?
C13 Mo2 C14 35.3(2) . . ?
C18 Mo2 C12 106.2(2) . . ?
C8 Mo2 C12 85.0(2) . . ?
C11 Mo2 C12 35.4(2) . . ?
C13 Mo2 C12 34.7(2) . . ?
C14 Mo2 C12 65.5(3) . . ?
C18 Mo2 C9 155.3(3) . . ?
C8 Mo2 C9 34.9(3) . . ?
C11 Mo2 C9 65.2(3) . . ?
C13 Mo2 C9 84.0(2) . . ?
C14 Mo2 C9 64.8(3) . . ?
C12 Mo2 C9 83.7(3) . . ?
C18 Mo2 C10 169.3(3) . . ?
C8 Mo2 C10 65.4(3) . . ?
C11 Mo2 C10 35.2(3) . . ?
C13 Mo2 C10 84.6(2) . . ?
C14 Mo2 C10 84.5(3) . . ?
C12 Mo2 C10 65.4(3) . . ?
C9 Mo2 C10 34.2(3) . . ?
C18 Mo2 P4 80.40(18) . . ?
C8 Mo2 P4 154.0(2) . . ?
C11 Mo2 P4 86.2(2) . . ?
C13 Mo2 P4 131.75(19) . . ?
C14 Mo2 P4 167.0(2) . . ?
C12 Mo2 P4 102.40(19) . . ?
C9 Mo2 P4 120.3(3) . . ?
C10 Mo2 P4 94.7(2) . . ?
C18 Mo2 P3 83.30(16) . . ?
C8 Mo2 P3 88.02(18) . . ?
C11 Mo2 P3 137.3(2) . . ?
C13 Mo2 P3 145.5(2) . . ?
C14 Mo2 P3 111.6(2) . . ?
C12 Mo2 P3 170.26(18) . . ?
C9 Mo2 P3 86.70(19) . . ?
C10 Mo2 P3 105.5(2) . . ?
P4 Mo2 P3 81.13(6) . . ?
C23 Si1 C21 113.1(5) . . ?
C23 Si1 C22 111.2(6) . . ?
C21 Si1 C22 109.5(6) . . ?
C23 Si1 C20 113.8(5) . . ?
C21 Si1 C20 104.4(5) . . ?
C22 Si1 C20 104.4(8) . . ?
C21B Si1B C22B 109.9(10) . . ?
C21B Si1B C23B 109.6(8) . . ?
C22B Si1B C23B 108.6(10) . . ?
C21B Si1B C20 99.0(10) . . ?
C22B Si1B C20 102.8(16) . . ?
C23B Si1B C20 126.0(8) . . ?
C26 Si2 C27 111.2(11) . . ?
C26 Si2 C28 110.3(10) . . ?
C27 Si2 C28 110.2(8) . . ?
C26 Si2 C25 108(2) . . ?
C27 Si2 C25 103.8(9) . . ?
C28 Si2 C25 113.5(10) . . ?
C25 Si2B C26B 100.5(12) . . ?
C25 Si2B C27B 113.7(7) . . ?
C26B Si2B C27B 111.8(8) . . ?
C25 Si2B C28B 107.9(6) . . ?
C26B Si2B C28B 111.0(8) . . ?
C27B Si2B C28B 111.5(7) . . ?
C29 P1 C41 103.0(3) . . ?
C29 P1 C35 101.5(2) . . ?
C41 P1 C35 106.8(3) . . ?
C29 P1 Mo1 119.37(15) . . ?
C41 P1 Mo1 107.4(2) . . ?
C35 P1 Mo1 117.29(14) . . ?
C43 P2 C49 93.9(8) . . ?
C43 P2 C42 101.4(8) . . ?
C49 P2 C42 107.6(3) . . ?
C43 P2 C43B 12.6(9) . . ?
C49 P2 C43B 103.4(3) . . ?
C42 P2 C43B 105.8(4) . . ?
C43 P2 Mo1 125.5(8) . . ?
C49 P2 Mo1 117.22(18) . . ?
C42 P2 Mo1 108.9(2) . . ?
C43B P2 Mo1 113.2(3) . . ?
C55B P3 C67 100.2(10) . . ?
C55B P3 C61 101.1(11) . . ?
C67 P3 C61 104.6(3) . . ?
C55B P3 C55 11.5(15) . . ?
C67 P3 C55 110.3(8) . . ?
C61 P3 C55 102.8(9) . . ?
C55B P3 Mo2 123.3(10) . . ?
C67 P3 Mo2 109.6(3) . . ?
C61 P3 Mo2 115.59(16) . . ?
C55 P3 Mo2 113.4(7) . . ?
C75 P4 C69 107.8(6) . . ?
C75 P4 C68 101.6(7) . . ?
C69 P4 C68 102.6(3) . . ?
C75 P4 C75B 14.2(8) . . ?
C69 P4 C75B 96.0(5) . . ?
C68 P4 C75B 112.6(6) . . ?
C75 P4 Mo2 116.1(5) . . ?
C69 P4 Mo2 118.65(15) . . ?
C68 P4 Mo2 107.8(3) . . ?
C75B P4 Mo2 118.0(6) . . ?
C7 C1 C2 127.8(8) . . ?
C7 C1 Mo1 72.3(5) . . ?
C2 C1 Mo1 71.2(4) . . ?
C7 C1 H1 116.1 . . ?
C2 C1 H1 116.1 . . ?
Mo1 C1 H1 135.5 . . ?
C1 C2 C3 129.1(8) . . ?
C1 C2 Mo1 73.6(4) . . ?
C3 C2 Mo1 73.8(4) . . ?
C1 C2 H2 115.4 . . ?
C3 C2 H2 115.4 . . ?
Mo1 C2 H2 130.8 . . ?
C4 C3 C2 127.2(7) . . ?
C4 C3 Mo1 73.6(4) . . ?
C2 C3 Mo1 70.0(4) . . ?
C4 C3 H3 116.4 . . ?
C2 C3 H3 116.4 . . ?
Mo1 C3 H3 134.6 . . ?
C5 C4 C3 128.5(6) . . ?
C5 C4 Mo1 70.9(3) . . ?
C3 C4 Mo1 71.8(4) . . ?
C5 C4 H4 115.8 . . ?
C3 C4 H4 115.8 . . ?
Mo1 C4 H4 137.5 . . ?
C4 C5 C6 129.0(7) . . ?
C4 C5 Mo1 74.4(4) . . ?
C6 C5 Mo1 73.2(4) . . ?
C4 C5 H5 115.5 . . ?
C6 C5 H5 115.5 . . ?
Mo1 C5 H5 130.3 . . ?
C7 C6 C5 128.2(8) . . ?
C7 C6 Mo1 71.6(5) . . ?
C5 C6 Mo1 71.8(4) . . ?
C7 C6 H6 115.9 . . ?
C5 C6 H6 115.9 . . ?
Mo1 C6 H6 136.0 . . ?
C1 C7 C6 129.9(8) . . ?
C1 C7 Mo1 73.0(5) . . ?
C6 C7 Mo1 73.6(4) . . ?
C1 C7 H7 115.1 . . ?
C6 C7 H7 115.1 . . ?
Mo1 C7 H7 132.7 . . ?
C14 C8 C9 128.4(8) . . ?
C14 C8 Mo2 73.4(4) . . ?
C9 C8 Mo2 74.4(4) . . ?
C14 C8 H8 115.8 . . ?
C9 C8 H8 115.8 . . ?
Mo2 C8 H8 129.5 . . ?
C10 C9 C8 130.5(8) . . ?
C10 C9 Mo2 74.2(4) . . ?
C8 C9 Mo2 70.6(4) . . ?
C10 C9 H9 114.7 . . ?
C8 C9 H9 114.7 . . ?
Mo2 C9 H9 136.2 . . ?
C9 C10 C11 126.5(8) . . ?
C9 C10 Mo2 71.6(4) . . ?
C11 C10 Mo2 69.6(4) . . ?
C9 C10 H10 116.8 . . ?
C11 C10 H10 116.8 . . ?
Mo2 C10 H10 137.5 . . ?
C12 C11 C10 128.1(8) . . ?
C12 C11 Mo2 73.0(4) . . ?
C10 C11 Mo2 75.2(5) . . ?
C12 C11 H11 115.9 . . ?
C10 C11 H11 115.9 . . ?
Mo2 C11 H11 128.8 . . ?
C13 C12 C11 129.1(7) . . ?
C13 C12 Mo2 72.2(4) . . ?
C11 C12 Mo2 71.6(4) . . ?
C13 C12 H12 115.4 . . ?
C11 C12 H12 115.4 . . ?
Mo2 C12 H12 136.3 . . ?
C12 C13 C14 128.7(7) . . ?
C12 C13 Mo2 73.1(4) . . ?
C14 C13 Mo2 72.6(4) . . ?
C12 C13 H13 115.7 . . ?
C14 C13 H13 115.7 . . ?
Mo2 C13 H13 133.0 . . ?
C8 C14 C13 128.1(8) . . ?
C8 C14 Mo2 71.7(4) . . ?
C13 C14 Mo2 72.1(4) . . ?
C8 C14 H14 116.0 . . ?
C13 C14 H14 116.0 . . ?
Mo2 C14 H14 135.2 . . ?
C16 C15 Mo1 179.0(5) . . ?
C15 C16 C24 121.7(6) . . ?
C15 C16 C17 120.2(5) . . ?
C24 C16 C17 118.1(5) . . ?
C18 C17 C19 121.1(6) . . ?
C18 C17 C16 119.7(5) . . ?
C19 C17 C16 119.0(5) . . ?
C17 C18 Mo2 178.2(5) . . ?
C20 C19 C17 176.2(8) . . ?
C19 C20 Si1 167.3(9) . . ?
C19 C20 Si1B 152.8(8) . . ?
Si1 C20 Si1B 39.6(2) . . ?
Si1 C21 H21A 109.5 . . ?
Si1 C21 H21B 109.5 . . ?
H21A C21 H21B 109.5 . . ?
Si1 C21 H21C 109.5 . . ?
H21A C21 H21C 109.5 . . ?
H21B C21 H21C 109.5 . . ?
Si1 C22 H22A 109.5 . . ?
Si1 C22 H22B 109.5 . . ?
H22A C22 H22B 109.5 . . ?
Si1 C22 H22C 109.5 . . ?
H22A C22 H22C 109.5 . . ?
H22B C22 H22C 109.5 . . ?
Si1B C21B H21D 109.5 . . ?
Si1B C21B H21E 109.5 . . ?
H21D C21B H21E 109.5 . . ?
Si1B C21B H21F 109.5 . . ?
H21D C21B H21F 109.5 . . ?
H21E C21B H21F 109.5 . . ?
Si1B C22B H22D 109.5 . . ?
Si1B C22B H22E 109.5 . . ?
H22D C22B H22E 109.5 . . ?
Si1B C22B H22F 109.5 . . ?
H22D C22B H22F 109.5 . . ?
H22E C22B H22F 109.5 . . ?
Si1B C23B H23D 109.5 . . ?
Si1B C23B H23E 109.5 . . ?
H23D C23B H23E 109.5 . . ?
Si1B C23B H23F 109.5 . . ?
H23D C23B H23F 109.5 . . ?
H23E C23B H23F 109.5 . . ?
C25 C24 C16 177.1(8) . . ?
C24 C25 Si2B 169.1(8) . . ?
C24 C25 Si2 162.7(8) . . ?
Si2B C25 Si2 26.6(3) . . ?
Si2B C26B H26D 109.5 . . ?
Si2B C26B H26E 109.5 . . ?
H26D C26B H26E 109.5 . . ?
Si2B C26B H26F 109.5 . . ?
H26D C26B H26F 109.5 . . ?
H26E C26B H26F 109.5 . . ?
Si2B C27B H27D 109.5 . . ?
Si2B C27B H27E 109.5 . . ?
H27D C27B H27E 109.5 . . ?
Si2B C27B H27F 109.5 . . ?
H27D C27B H27F 109.5 . . ?
H27E C27B H27F 109.5 . . ?
Si2B C28B H28D 109.5 . . ?
Si2B C28B H28E 109.5 . . ?
H28D C28B H28E 109.5 . . ?
Si2B C28B H28F 109.5 . . ?
H28D C28B H28F 109.5 . . ?
H28E C28B H28F 109.5 . . ?
C30 C29 C34 120.0 . . ?
C30 C29 P1 121.1(2) . . ?
C34 C29 P1 118.9(2) . . ?
C29 C30 C31 120.0 . . ?
C29 C30 H30 120.0 . . ?
C31 C30 H30 120.0 . . ?
C32 C31 C30 120.0 . . ?
C32 C31 H31 120.0 . . ?
C30 C31 H31 120.0 . . ?
C31 C32 C33 120.0 . . ?
C31 C32 H32 120.0 . . ?
C33 C32 H32 120.0 . . ?
C34 C33 C32 120.0 . . ?
C34 C33 H33 120.0 . . ?
C32 C33 H33 120.0 . . ?
C33 C34 C29 120.0 . . ?
C33 C34 H34 120.0 . . ?
C29 C34 H34 120.0 . . ?
C36 C35 C40 120.0 . . ?
C36 C35 P1 118.6(2) . . ?
C40 C35 P1 121.3(2) . . ?
C37 C36 C35 120.0 . . ?
C37 C36 H36 120.0 . . ?
C35 C36 H36 120.0 . . ?
C36 C37 C38 120.0 . . ?
C36 C37 H37 120.0 . . ?
C38 C37 H37 120.0 . . ?
C39 C38 C37 120.0 . . ?
C39 C38 H38 120.0 . . ?
C37 C38 H38 120.0 . . ?
C38 C39 C40 120.0 . . ?
C38 C39 H39 120.0 . . ?
C40 C39 H39 120.0 . . ?
C39 C40 C35 120.0 . . ?
C39 C40 H40 120.0 . . ?
C35 C40 H40 120.0 . . ?
C42 C41 P1 113.3(5) . . ?
C42 C41 H41A 108.9 . . ?
P1 C41 H41A 108.9 . . ?
C42 C41 H41B 108.9 . . ?
P1 C41 H41B 108.9 . . ?
H41A C41 H41B 107.7 . . ?
C41 C42 P2 113.8(5) . . ?
C41 C42 H42A 108.8 . . ?
P2 C42 H42A 108.8 . . ?
C41 C42 H42B 108.8 . . ?
P2 C42 H42B 108.8 . . ?
H42A C42 H42B 107.7 . . ?
C44 C43 C48 120.0 . . ?
C44 C43 P2 110.0(13) . . ?
C48 C43 P2 129.9(13) . . ?
C45 C44 C43 120.0 . . ?
C45 C44 H44 120.0 . . ?
C43 C44 H44 120.0 . . ?
C44 C45 C46 120.0 . . ?
C44 C45 H45 120.0 . . ?
C46 C45 H45 120.0 . . ?
C47 C46 C45 120.0 . . ?
C47 C46 H46 120.0 . . ?
C45 C46 H46 120.0 . . ?
C46 C47 C48 120.0 . . ?
C46 C47 H47 120.0 . . ?
C48 C47 H47 120.0 . . ?
C47 C48 C43 120.0 . . ?
C47 C48 H48 120.0 . . ?
C43 C48 H48 120.0 . . ?
C44B C43B C48B 120.0 . . ?
C44B C43B P2 124.1(4) . . ?
C48B C43B P2 115.9(4) . . ?
C43B C44B C45B 120.0 . . ?
C43B C44B H44B 120.0 . . ?
C45B C44B H44B 120.0 . . ?
C44B C45B C46B 120.0 . . ?
C44B C45B H45B 120.0 . . ?
C46B C45B H45B 120.0 . . ?
C45B C46B C47B 120.0 . . ?
C45B C46B H46B 120.0 . . ?
C47B C46B H46B 120.0 . . ?
C48B C47B C46B 120.0 . . ?
C48B C47B H47B 120.0 . . ?
C46B C47B H47B 120.0 . . ?
C47B C48B C43B 120.0 . . ?
C47B C48B H48B 120.0 . . ?
C43B C48B H48B 120.0 . . ?
C50 C49 C54 120.0 . . ?
C50 C49 P2 120.5(3) . . ?
C54 C49 P2 119.2(3) . . ?
C51 C50 C49 120.0 . . ?
C51 C50 H50 120.0 . . ?
C49 C50 H50 120.0 . . ?
C50 C51 C52 120.0 . . ?
C50 C51 H51 120.0 . . ?
C52 C51 H51 120.0 . . ?
C51 C52 C53 120.0 . . ?
C51 C52 H52 120.0 . . ?
C53 C52 H52 120.0 . . ?
C52 C53 C54 120.0 . . ?
C52 C53 H53 120.0 . . ?
C54 C53 H53 120.0 . . ?
C53 C54 C49 120.0 . . ?
C53 C54 H54 120.0 . . ?
C49 C54 H54 120.0 . . ?
C56 C55 C60 120.0 . . ?
C56 C55 P3 122.1(11) . . ?
C60 C55 P3 117.8(11) . . ?
C55 C56 C57 120.0 . . ?
C55 C56 H56 120.0 . . ?
C57 C56 H56 120.0 . . ?
C58 C57 C56 120.0 . . ?
C58 C57 H57 120.0 . . ?
C56 C57 H57 120.0 . . ?
C59 C58 C57 120.0 . . ?
C59 C58 H58 120.0 . . ?
C57 C58 H58 120.0 . . ?
C58 C59 C60 120.0 . . ?
C58 C59 H59 120.0 . . ?
C60 C59 H59 120.0 . . ?
C59 C60 C55 120.0 . . ?
C59 C60 H60 120.0 . . ?
C55 C60 H60 120.0 . . ?
C56B C55B C60B 120.0 . . ?
C56B C55B P3 115.9(16) . . ?
C60B C55B P3 124.1(16) . . ?
C55B C56B C57B 120.0 . . ?
C55B C56B H56B 120.0 . . ?
C57B C56B H56B 120.0 . . ?
C56B C57B C58B 120.0 . . ?
C56B C57B H57B 120.0 . . ?
C58B C57B H57B 120.0 . . ?
C57B C58B C59B 120.0 . . ?
C57B C58B H58B 120.0 . . ?
C59B C58B H58B 120.0 . . ?
C60B C59B C58B 120.0 . . ?
C60B C59B H59B 120.0 . . ?
C58B C59B H59B 120.0 . . ?
C59B C60B C55B 120.0 . . ?
C59B C60B H60B 120.0 . . ?
C55B C60B H60B 120.0 . . ?
C62 C61 C66 120.0 . . ?
C62 C61 P3 119.3(3) . . ?
C66 C61 P3 120.0(3) . . ?
C63 C62 C61 120.0 . . ?
C63 C62 H62 120.0 . . ?
C61 C62 H62 120.0 . . ?
C64 C63 C62 120.0 . . ?
C64 C63 H63 120.0 . . ?
C62 C63 H63 120.0 . . ?
C63 C64 C65 120.0 . . ?
C63 C64 H64 120.0 . . ?
C65 C64 H64 120.0 . . ?
C66 C65 C64 120.0 . . ?
C66 C65 H65 120.0 . . ?
C64 C65 H65 120.0 . . ?
C65 C66 C61 120.0 . . ?
C65 C66 H66 120.0 . . ?
C61 C66 H66 120.0 . . ?
C68 C67 P3 114.8(5) . . ?
C68 C67 H67A 108.6 . . ?
P3 C67 H67A 108.6 . . ?
C68 C67 H67B 108.6 . . ?
P3 C67 H67B 108.6 . . ?
H67A C67 H67B 107.5 . . ?
C67 C68 P4 114.7(5) . . ?
C67 C68 H68A 108.6 . . ?
P4 C68 H68A 108.6 . . ?
C67 C68 H68B 108.6 . . ?
P4 C68 H68B 108.6 . . ?
H68A C68 H68B 107.6 . . ?
C70 C69 C74 120.0 . . ?
C70 C69 P4 120.9(2) . . ?
C74 C69 P4 118.8(2) . . ?
C69 C70 C71 120.0 . . ?
C69 C70 H70 120.0 . . ?
C71 C70 H70 120.0 . . ?
C72 C71 C70 120.0 . . ?
C72 C71 H71 120.0 . . ?
C70 C71 H71 120.0 . . ?
C73 C72 C71 120.0 . . ?
C73 C72 H72 120.0 . . ?
C71 C72 H72 120.0 . . ?
C72 C73 C74 120.0 . . ?
C72 C73 H73 120.0 . . ?
C74 C73 H73 120.0 . . ?
C73 C74 C69 120.0 . . ?
C73 C74 H74 120.0 . . ?
C69 C74 H74 120.0 . . ?
C76 C75 C80 120.0 . . ?
C76 C75 P4 121.5(9) . . ?
C80 C75 P4 118.1(9) . . ?
C77 C76 C75 120.0 . . ?
C77 C76 H76 120.0 . . ?
C75 C76 H76 120.0 . . ?
C76 C77 C78 120.0 . . ?
C76 C77 H77 120.0 . . ?
C78 C77 H77 120.0 . . ?
C79 C78 C77 120.0 . . ?
C79 C78 H78 120.0 . . ?
C77 C78 H78 120.0 . . ?
C80 C79 C78 120.0 . . ?
C80 C79 H79 120.0 . . ?
C78 C79 H79 120.0 . . ?
C79 C80 C75 120.0 . . ?
C79 C80 H80 120.0 . . ?
C75 C80 H80 120.0 . . ?
C76B C75B C80B 120.0 . . ?
C76B C75B P4 118.9(8) . . ?
C80B C75B P4 120.6(8) . . ?
C77B C76B C75B 120.0 . . ?
C77B C76B H76B 120.0 . . ?
C75B C76B H76B 120.0 . . ?
C76B C77B C78B 120.0 . . ?
C76B C77B H77B 120.0 . . ?
C78B C77B H77B 120.0 . . ?
C79B C78B C77B 120.0 . . ?
C79B C78B H78B 120.0 . . ?
C77B C78B H78B 120.0 . . ?
C80B C79B C78B 120.0 . . ?
C80B C79B H79B 120.0 . . ?
C78B C79B H79B 120.0 . . ?
C79B C80B C75B 120.0 . . ?
C79B C80B H80B 120.0 . . ?
C75B C80B H80B 120.0 . . ?
F3 P5 F2B 107.8(8) . . ?
F3 P5 F4B 135.1(9) . . ?
F2B P5 F4B 103.6(8) . . ?
F3 P5 F5 101.8(8) . . ?
F2B P5 F5 141.9(9) . . ?
F4B P5 F5 38.9(6) . . ?
F3 P5 F1 98.7(8) . . ?
F2B P5 F1 109.7(6) . . ?
F4B P5 F1 100.0(5) . . ?
F5 P5 F1 88.5(6) . . ?
F3 P5 F6 103.4(9) . . ?
F2B P5 F6 34.9(6) . . ?
F4B P5 F6 84.7(7) . . ?
F5 P5 F6 115.0(8) . . ?
F1 P5 F6 142.9(7) . . ?
F3 P5 F3B 28.7(7) . . ?
F2B P5 F3B 83.4(8) . . ?
F4B P5 F3B 161.7(9) . . ?
F5 P5 F3B 130.1(8) . . ?
F1 P5 F3B 93.2(6) . . ?
F6 P5 F3B 92.2(8) . . ?
F3 P5 F5B 55.3(7) . . ?
F2B P5 F5B 162.5(8) . . ?
F4B P5 F5B 88.8(7) . . ?
F5 P5 F5B 50.1(6) . . ?
F1 P5 F5B 79.5(5) . . ?
F6 P5 F5B 137.5(8) . . ?
F3B P5 F5B 81.2(7) . . ?
F3 P5 F6B 73.4(8) . . ?
F2B P5 F6B 87.0(6) . . ?
F4B P5 F6B 77.0(6) . . ?
F5 P5 F6B 78.9(6) . . ?
F1 P5 F6B 163.2(4) . . ?
F6 P5 F6B 53.8(6) . . ?
F3B P5 F6B 86.6(7) . . ?
F5B P5 F6B 83.9(6) . . ?
F3 P5 F4 171.5(8) . . ?
F2B P5 F4 68.8(6) . . ?
F4B P5 F4 53.1(6) . . ?
F5 P5 F4 84.7(6) . . ?
F1 P5 F4 75.8(5) . . ?
F6 P5 F4 78.3(7) . . ?
F3B P5 F4 143.8(7) . . ?
F5B P5 F4 128.6(7) . . ?
F6B P5 F4 113.6(6) . . ?
F3 P5 F2 90.7(7) . . ?
F2B P5 F2 46.2(6) . . ?
F4B P5 F2 134.1(8) . . ?
F5 P5 F2 157.1(7) . . ?
F1 P5 F2 70.5(5) . . ?
F6 P5 F2 79.8(7) . . ?
F3B P5 F2 62.5(6) . . ?
F5B P5 F2 130.3(6) . . ?
F6B P5 F2 123.5(5) . . ?
F4 P5 F2 81.4(6) . . ?
F10 P6 F11B 50.2(6) . . ?
F10 P6 F9 113.1(9) . . ?
F11B P6 F9 163.1(10) . . ?
F10 P6 F7 99.9(5) . . ?
F11B P6 F7 86.6(5) . . ?
F9 P6 F7 100.5(6) . . ?
F10 P6 F12 94.5(6) . . ?
F11B P6 F12 90.2(7) . . ?
F9 P6 F12 88.6(7) . . ?
F7 P6 F12 158.3(6) . . ?
F10 P6 F8 164.2(6) . . ?
F11B P6 F8 115.6(7) . . ?
F9 P6 F8 80.5(7) . . ?
F7 P6 F8 84.6(3) . . ?
F12 P6 F8 77.4(5) . . ?
F10 P6 F9B 102.7(9) . . ?
F11B P6 F9B 148.6(9) . . ?
F9 P6 F9B 22.5(9) . . ?
F7 P6 F9B 83.0(6) . . ?
F12 P6 F9B 109.7(8) . . ?
F8 P6 F9B 92.8(8) . . ?
F10 P6 F12B 64.4(6) . . ?
F11B P6 F12B 92.3(6) . . ?
F9 P6 F12B 75.6(7) . . ?
F7 P6 F12B 159.3(5) . . ?
F12 P6 F12B 42.2(5) . . ?
F8 P6 F12B 114.2(5) . . ?
F9B P6 F12B 87.3(7) . . ?
F10 P6 F11 87.7(6) . . ?
F11B P6 F11 38.3(6) . . ?
F9 P6 F11 156.2(8) . . ?
F7 P6 F11 86.4(5) . . ?
F12 P6 F11 78.0(7) . . ?
F8 P6 F11 77.5(5) . . ?
F9B P6 F11 166.3(8) . . ?
F12B P6 F11 105.4(6) . . ?
F10 P6 F10B 39.9(5) . . ?
F11B P6 F10B 83.6(7) . . ?
F9 P6 F10B 82.4(8) . . ?
F7 P6 F10B 81.2(4) . . ?
F12 P6 F10B 119.8(6) . . ?
F8 P6 F10B 155.4(5) . . ?
F9B P6 F10B 65.6(8) . . ?
F12B P6 F10B 78.2(6) . . ?
F11 P6 F10B 121.3(6) . . ?
N1S C1S C2S 176.8(13) . . ?
C1S C2S H2S1 109.5 . . ?
C1S C2S H2S2 109.5 . . ?
H2S1 C2S H2S2 109.5 . . ?
C1S C2S H2S3 109.5 . . ?
H2S1 C2S H2S3 109.5 . . ?
H2S2 C2S H2S3 109.5 . . ?
N2S C3S C4S 166(2) . . ?
N3S C5S C6S 157(2) . . ?
N4S C7S C8S 160(3) . . ?
C7S C8S H8S1 109.5 . . ?
C7S C8S H8S2 109.5 . . ?
H8S1 C8S H8S2 109.5 . . ?
C7S C8S H8S3 109.5 . . ?
H8S1 C8S H8S3 109.5 . . ?
H8S2 C8S H8S3 109.5 . . ?

loop_
_geom_bond_atom_site_label_1
_geom_bond_atom_site_label_2
_geom_bond_distance
_geom_bond_site_symmetry_2
_geom_bond_publ_flag
Mo1 C15 1.916(6) . ?
Mo1 C2 2.277(7) . ?
Mo1 C7 2.299(7) . ?
Mo1 C5 2.305(6) . ?
Mo1 C1 2.308(7) . ?
Mo1 C6 2.324(7) . ?
Mo1 C3 2.327(6) . ?
Mo1 C4 2.350(6) . ?
Mo1 P2 2.4938(19) . ?
Mo1 P1 2.4941(16) . ?
Mo2 C18 1.918(6) . ?
Mo2 C8 2.280(7) . ?
Mo2 C11 2.289(7) . ?
Mo2 C13 2.296(6) . ?
Mo2 C14 2.302(7) . ?
Mo2 C12 2.306(6) . ?
Mo2 C9 2.328(7) . ?
Mo2 C10 2.361(7) . ?
Mo2 P4 2.4833(18) . ?
Mo2 P3 2.4874(18) . ?
Si1 C23 1.843(10) . ?
Si1 C21 1.849(9) . ?
Si1 C22 1.873(10) . ?
Si1 C20 1.886(7) . ?
Si1B C21B 1.862(12) . ?
Si1B C22B 1.871(14) . ?
Si1B C23B 1.876(13) . ?
Si1B C20 2.039(9) . ?
Si2 C26 1.854(15) . ?
Si2 C27 1.859(13) . ?
Si2 C28 1.881(14) . ?
Si2 C25 1.963(10) . ?
Si2B C25 1.847(8) . ?
Si2B C26B 1.848(12) . ?
Si2B C27B 1.861(12) . ?
Si2B C28B 1.868(12) . ?
P1 C29 1.819(3) . ?
P1 C41 1.831(6) . ?
P1 C35 1.840(3) . ?
P2 C43 1.745(14) . ?
P2 C49 1.818(4) . ?
P2 C42 1.835(7) . ?
P2 C43B 1.859(5) . ?
P3 C55B 1.636(15) . ?
P3 C67 1.829(8) . ?
P3 C61 1.838(4) . ?
P3 C55 1.997(13) . ?
P4 C75 1.706(10) . ?
P4 C69 1.827(3) . ?
P4 C68 1.837(7) . ?
P4 C75B 1.974(15) . ?
C1 C7 1.374(12) . ?
C1 C2 1.388(12) . ?
C1 H1 0.9500 . ?
C2 C3 1.429(11) . ?
C2 H2 0.9500 . ?
C3 C4 1.391(9) . ?
C3 H3 0.9500 . ?
C4 C5 1.390(9) . ?
C4 H4 0.9500 . ?
C5 C6 1.393(9) . ?
C5 H5 0.9500 . ?
C6 C7 1.384(11) . ?
C6 H6 0.9500 . ?
C7 H7 0.9500 . ?
C8 C14 1.374(10) . ?
C8 C9 1.384(11) . ?
C8 H8 0.9500 . ?
C9 C10 1.380(11) . ?
C9 H9 0.9500 . ?
C10 C11 1.406(11) . ?
C10 H10 0.9500 . ?
C11 C12 1.396(10) . ?
C11 H11 0.9500 . ?
C12 C13 1.372(10) . ?
C12 H12 0.9500 . ?
C13 C14 1.394(9) . ?
C13 H13 0.9500 . ?
C14 H14 0.9500 . ?
C15 C16 1.338(7) . ?
C16 C24 1.423(8) . ?
C16 C17 1.492(8) . ?
C17 C18 1.340(7) . ?
C17 C19 1.435(8) . ?
C19 C20 1.187(8) . ?
C21 H21A 0.9800 . ?
C21 H21B 0.9800 . ?
C21 H21C 0.9800 . ?
C22 H22A 0.9800 . ?
C22 H22B 0.9800 . ?
C22 H22C 0.9800 . ?
C21B H21D 0.9800 . ?
C21B H21E 0.9800 . ?
C21B H21F 0.9800 . ?
C22B H22D 0.9800 . ?
C22B H22E 0.9800 . ?
C22B H22F 0.9800 . ?
C23 H23A 0.9800 . ?
C23 H23B 0.9800 . ?
C23 H23C 0.9800 . ?
C23B H23D 0.9800 . ?
C23B H23E 0.9800 . ?
C23B H23F 0.9800 . ?
C24 C25 1.192(8) . ?
C26 H26A 0.9800 . ?
C26 H26B 0.9800 . ?
C26 H26C 0.9800 . ?
C27 H27A 0.9800 . ?
C27 H27B 0.9800 . ?
C27 H27C 0.9800 . ?
C28 H28A 0.9800 . ?
C28 H28B 0.9800 . ?
C28 H28C 0.9800 . ?
C26B H26D 0.9800 . ?
C26B H26E 0.9800 . ?
C26B H26F 0.9800 . ?
C27B H27D 0.9800 . ?
C27B H27E 0.9800 . ?
C27B H27F 0.9800 . ?
C28B H28D 0.9800 . ?
C28B H28E 0.9800 . ?
C28B H28F 0.9800 . ?
C29 C30 1.3900 . ?
C29 C34 1.3900 . ?
C30 C31 1.3900 . ?
C30 H30 0.9500 . ?
C31 C32 1.3900 . ?
C31 H31 0.9500 . ?
C32 C33 1.3900 . ?
C32 H32 0.9500 . ?
C33 C34 1.3900 . ?
C33 H33 0.9500 . ?
C34 H34 0.9500 . ?
C35 C36 1.3900 . ?
C35 C40 1.3900 . ?
C36 C37 1.3900 . ?
C36 H36 0.9500 . ?
C37 C38 1.3900 . ?
C37 H37 0.9500 . ?
C38 C39 1.3900 . ?
C38 H38 0.9500 . ?
C39 C40 1.3900 . ?
C39 H39 0.9500 . ?
C40 H40 0.9500 . ?
C41 C42 1.492(9) . ?
C41 H41A 0.9900 . ?
C41 H41B 0.9900 . ?
C42 H42A 0.9900 . ?
C42 H42B 0.9900 . ?
C43 C44 1.3900 . ?
C43 C48 1.3900 . ?
C44 C45 1.3900 . ?
C44 H44 0.9500 . ?
C45 C46 1.3900 . ?
C45 H45 0.9500 . ?
C46 C47 1.3900 . ?
C46 H46 0.9500 . ?
C47 C48 1.3900 . ?
C47 H47 0.9500 . ?
C48 H48 0.9500 . ?
C43B C44B 1.3900 . ?
C43B C48B 1.3900 . ?
C44B C45B 1.3900 . ?
C44B H44B 0.9500 . ?
C45B C46B 1.3900 . ?
C45B H45B 0.9500 . ?
C46B C47B 1.3900 . ?
C46B H46B 0.9500 . ?
C47B C48B 1.3900 . ?
C47B H47B 0.9500 . ?
C48B H48B 0.9500 . ?
C49 C50 1.3900 . ?
C49 C54 1.3900 . ?
C50 C51 1.3900 . ?
C50 H50 0.9500 . ?
C51 C52 1.3900 . ?
C51 H51 0.9500 . ?
C52 C53 1.3900 . ?
C52 H52 0.9500 . ?
C53 C54 1.3900 . ?
C53 H53 0.9500 . ?
C54 H54 0.9500 . ?
C55 C56 1.3900 . ?
C55 C60 1.3900 . ?
C56 C57 1.3900 . ?
C56 H56 0.9500 . ?
C57 C58 1.3900 . ?
C57 H57 0.9500 . ?
C58 C59 1.3900 . ?
C58 H58 0.9500 . ?
C59 C60 1.3900 . ?
C59 H59 0.9500 . ?
C60 H60 0.9500 . ?
C55B C56B 1.3900 . ?
C55B C60B 1.3900 . ?
C56B C57B 1.3900 . ?
C56B H56B 0.9500 . ?
C57B C58B 1.3900 . ?
C57B H57B 0.9500 . ?
C58B C59B 1.3900 . ?
C58B H58B 0.9500 . ?
C59B C60B 1.3900 . ?
C59B H59B 0.9500 . ?
C60B H60B 0.9500 . ?
C61 C62 1.3900 . ?
C61 C66 1.3900 . ?
C62 C63 1.3900 . ?
C62 H62 0.9500 . ?
C63 C64 1.3900 . ?
C63 H63 0.9500 . ?
C64 C65 1.3900 . ?
C64 H64 0.9500 . ?
C65 C66 1.3900 . ?
C65 H65 0.9500 . ?
C66 H66 0.9500 . ?
C67 C68 1.500(9) . ?
C67 H67A 0.9900 . ?
C67 H67B 0.9900 . ?
C68 H68A 0.9900 . ?
C68 H68B 0.9900 . ?
C69 C70 1.3900 . ?
C69 C74 1.3900 . ?
C70 C71 1.3900 . ?
C70 H70 0.9500 . ?
C71 C72 1.3900 . ?
C71 H71 0.9500 . ?
C72 C73 1.3900 . ?
C72 H72 0.9500 . ?
C73 C74 1.3900 . ?
C73 H73 0.9500 . ?
C74 H74 0.9500 . ?
C75 C76 1.3900 . ?
C75 C80 1.3900 . ?
C76 C77 1.3900 . ?
C76 H76 0.9500 . ?
C77 C78 1.3900 . ?
C77 H77 0.9500 . ?
C78 C79 1.3900 . ?
C78 H78 0.9500 . ?
C79 C80 1.3900 . ?
C79 H79 0.9500 . ?
C80 H80 0.9500 . ?
C75B C76B 1.3900 . ?
C75B C80B 1.3900 . ?
C76B C77B 1.3900 . ?
C76B H76B 0.9500 . ?
C77B C78B 1.3900 . ?
C77B H77B 0.9500 . ?
C78B C79B 1.3900 . ?
C78B H78B 0.9500 . ?
C79B C80B 1.3900 . ?
C79B H79B 0.9500 . ?
C80B H80B 0.9500 . ?
P5 F3 1.379(13) . ?
P5 F2B 1.456(10) . ?
P5 F4B 1.466(10) . ?
P5 F5 1.517(11) . ?
P5 F1 1.530(5) . ?
P5 F6 1.555(12) . ?
P5 F3B 1.607(12) . ?
P5 F5B 1.658(10) . ?
P5 F6B 1.676(9) . ?
P5 F4 1.710(11) . ?
P5 F2 1.777(11) . ?
P6 F10 1.432(9) . ?
P6 F11B 1.540(11) . ?
P6 F9 1.541(15) . ?
P6 F7 1.570(5) . ?
P6 F12 1.572(10) . ?
P6 F8 1.582(6) . ?
P6 F9B 1.588(17) . ?
P6 F12B 1.627(11) . ?
P6 F11 1.715(11) . ?
P6 F10B 1.787(12) . ?
N1S C1S 1.072(10) . ?
C1S C2S 1.471(12) . ?
C2S H2S1 0.9800 . ?
C2S H2S2 0.9800 . ?
C2S H2S3 0.9800 . ?
N2S C3S 1.12(2) . ?
C3S C4S 1.36(2) . ?
C4S H4S1 0.9800 . ?
C4S H4S2 0.9800 . ?
C4S H4S3 0.9800 . ?
N3S C5S 1.042(15) . ?
C5S C6S 1.546(13) . ?
C6S H6S1 0.9800 . ?
C6S H6S2 0.9800 . ?
C6S H6S3 0.9800 . ?
N4S C7S 1.043(16) . ?
C7S C8S 1.520(16) . ?
C8S H8S1 0.9800 . ?
C8S H8S2 0.9800 . ?
C8S H8S3 0.9800 . ?

loop_
_geom_torsion_atom_site_label_1
_geom_torsion_atom_site_label_2
_geom_torsion_atom_site_label_3
_geom_torsion_atom_site_label_4
_geom_torsion
_geom_torsion_site_symmetry_1
_geom_torsion_site_symmetry_2
_geom_torsion_site_symmetry_3
_geom_torsion_site_symmetry_4
_geom_torsion_publ_flag
C15 Mo1 P1 C29 47.8(2) . . . . ?
C2 Mo1 P1 C29 -158.5(5) . . . . ?
C7 Mo1 P1 C29 -34.2(3) . . . . ?
C5 Mo1 P1 C29 -85.0(2) . . . . ?
C1 Mo1 P1 C29 -40.9(10) . . . . ?
C6 Mo1 P1 C29 -54.1(2) . . . . ?
C3 Mo1 P1 C29 -144.8(3) . . . . ?
C4 Mo1 P1 C29 -119.1(2) . . . . ?
P2 Mo1 P1 C29 132.61(18) . . . . ?
C15 Mo1 P1 C41 -68.7(3) . . . . ?
C2 Mo1 P1 C41 85.0(5) . . . . ?
C7 Mo1 P1 C41 -150.7(4) . . . . ?
C5 Mo1 P1 C41 158.5(3) . . . . ?
C1 Mo1 P1 C41 -157.4(10) . . . . ?
C6 Mo1 P1 C41 -170.6(3) . . . . ?
C3 Mo1 P1 C41 98.7(3) . . . . ?
C4 Mo1 P1 C41 124.4(3) . . . . ?
P2 Mo1 P1 C41 16.1(3) . . . . ?
C15 Mo1 P1 C35 171.1(2) . . . . ?
C2 Mo1 P1 C35 -35.2(5) . . . . ?
C7 Mo1 P1 C35 89.0(3) . . . . ?
C5 Mo1 P1 C35 38.3(2) . . . . ?
C1 Mo1 P1 C35 82.4(10) . . . . ?
C6 Mo1 P1 C35 69.1(2) . . . . ?
C3 Mo1 P1 C35 -21.6(3) . . . . ?
C4 Mo1 P1 C35 4.2(2) . . . . ?
P2 Mo1 P1 C35 -104.12(17) . . . . ?
C15 Mo1 P2 C43 -152.8(9) . . . . ?
C2 Mo1 P2 C43 -30.2(10) . . . . ?
C7 Mo1 P2 C43 -72.7(10) . . . . ?
C5 Mo1 P2 C43 51.7(10) . . . . ?
C1 Mo1 P2 C43 -57.8(10) . . . . ?
C6 Mo1 P2 C43 4(2) . . . . ?
C3 Mo1 P2 C43 6.0(9) . . . . ?
C4 Mo1 P2 C43 34.1(9) . . . . ?
P1 Mo1 P2 C43 123.7(9) . . . . ?
C15 Mo1 P2 C49 -35.4(2) . . . . ?
C2 Mo1 P2 C49 87.3(3) . . . . ?
C7 Mo1 P2 C49 44.8(4) . . . . ?
C5 Mo1 P2 C49 169.1(3) . . . . ?
C1 Mo1 P2 C49 59.7(3) . . . . ?
C6 Mo1 P2 C49 121.5(17) . . . . ?
C3 Mo1 P2 C49 123.4(3) . . . . ?
C4 Mo1 P2 C49 151.5(3) . . . . ?
P1 Mo1 P2 C49 -118.85(19) . . . . ?
C15 Mo1 P2 C42 87.1(3) . . . . ?
C2 Mo1 P2 C42 -150.3(4) . . . . ?
C7 Mo1 P2 C42 167.2(4) . . . . ?
C5 Mo1 P2 C42 -68.5(4) . . . . ?
C1 Mo1 P2 C42 -177.9(4) . . . . ?
C6 Mo1 P2 C42 -116.1(17) . . . . ?
C3 Mo1 P2 C42 -114.2(4) . . . . ?
C4 Mo1 P2 C42 -86.1(4) . . . . ?
P1 Mo1 P2 C42 3.6(3) . . . . ?
C15 Mo1 P2 C43B -155.6(3) . . . . ?
C2 Mo1 P2 C43B -33.0(4) . . . . ?
C7 Mo1 P2 C43B -75.5(4) . . . . ?
C5 Mo1 P2 C43B 48.8(4) . . . . ?
C1 Mo1 P2 C43B -60.6(4) . . . . ?
C6 Mo1 P2 C43B 1.2(17) . . . . ?
C3 Mo1 P2 C43B 3.1(3) . . . . ?
C4 Mo1 P2 C43B 31.2(3) . . . . ?
P1 Mo1 P2 C43B 120.9(3) . . . . ?
C18 Mo2 P3 C55B -34.2(13) . . . . ?
C8 Mo2 P3 C55B 88.2(13) . . . . ?
C11 Mo2 P3 C55B 170.1(13) . . . . ?
C13 Mo2 P3 C55B 48.6(13) . . . . ?
C14 Mo2 P3 C55B 61.8(13) . . . . ?
C12 Mo2 P3 C55B 132.4(17) . . . . ?
C9 Mo2 P3 C55B 123.1(13) . . . . ?
C10 Mo2 P3 C55B 152.0(13) . . . . ?
P4 Mo2 P3 C55B -115.5(13) . . . . ?
C18 Mo2 P3 C67 83.1(4) . . . . ?
C8 Mo2 P3 C67 -154.6(4) . . . . ?
C11 Mo2 P3 C67 -72.7(4) . . . . ?
C13 Mo2 P3 C67 165.9(4) . . . . ?
C14 Mo2 P3 C67 179.1(4) . . . . ?
C12 Mo2 P3 C67 -110.3(12) . . . . ?
C9 Mo2 P3 C67 -119.6(4) . . . . ?
C10 Mo2 P3 C67 -90.7(4) . . . . ?
P4 Mo2 P3 C67 1.8(3) . . . . ?
C18 Mo2 P3 C61 -159.1(3) . . . . ?
C8 Mo2 P3 C61 -36.7(3) . . . . ?
C11 Mo2 P3 C61 45.2(4) . . . . ?
C13 Mo2 P3 C61 -76.2(4) . . . . ?
C14 Mo2 P3 C61 -63.0(3) . . . . ?
C12 Mo2 P3 C61 7.6(13) . . . . ?
C9 Mo2 P3 C61 -1.7(4) . . . . ?
C10 Mo2 P3 C61 27.2(3) . . . . ?
P4 Mo2 P3 C61 119.7(2) . . . . ?
C18 Mo2 P3 C55 -40.8(10) . . . . ?
C8 Mo2 P3 C55 81.6(10) . . . . ?
C11 Mo2 P3 C55 163.5(10) . . . . ?
C13 Mo2 P3 C55 42.1(10) . . . . ?
C14 Mo2 P3 C55 55.3(10) . . . . ?
C12 Mo2 P3 C55 125.9(15) . . . . ?
C9 Mo2 P3 C55 116.6(10) . . . . ?
C10 Mo2 P3 C55 145.5(10) . . . . ?
P4 Mo2 P3 C55 -122.0(9) . . . . ?
C18 Mo2 P4 C75 177.4(8) . . . . ?
C8 Mo2 P4 C75 -31.5(9) . . . . ?
C11 Mo2 P4 C75 41.2(8) . . . . ?
C13 Mo2 P4 C75 94.1(8) . . . . ?
C14 Mo2 P4 C75 93.1(11) . . . . ?
C12 Mo2 P4 C75 72.8(8) . . . . ?
C9 Mo2 P4 C75 -17.1(8) . . . . ?
C10 Mo2 P4 C75 7.0(8) . . . . ?
P3 Mo2 P4 C75 -97.9(8) . . . . ?
C18 Mo2 P4 C69 46.5(2) . . . . ?
C8 Mo2 P4 C69 -162.5(4) . . . . ?
C11 Mo2 P4 C69 -89.7(3) . . . . ?
C13 Mo2 P4 C69 -36.9(3) . . . . ?
C14 Mo2 P4 C69 -37.8(9) . . . . ?
C12 Mo2 P4 C69 -58.1(3) . . . . ?
C9 Mo2 P4 C69 -148.0(3) . . . . ?
C10 Mo2 P4 C69 -123.9(3) . . . . ?
P3 Mo2 P4 C69 131.14(18) . . . . ?
C18 Mo2 P4 C68 -69.4(3) . . . . ?
C8 Mo2 P4 C68 81.6(5) . . . . ?
C11 Mo2 P4 C68 154.3(4) . . . . ?
C13 Mo2 P4 C68 -152.8(4) . . . . ?
C14 Mo2 P4 C68 -153.7(9) . . . . ?
C12 Mo2 P4 C68 -174.0(3) . . . . ?
C9 Mo2 P4 C68 96.1(4) . . . . ?
C10 Mo2 P4 C68 120.2(4) . . . . ?
P3 Mo2 P4 C68 15.2(3) . . . . ?
C18 Mo2 P4 C75B 161.7(6) . . . . ?
C8 Mo2 P4 C75B -47.3(7) . . . . ?
C11 Mo2 P4 C75B 25.4(6) . . . . ?
C13 Mo2 P4 C75B 78.3(6) . . . . ?
C14 Mo2 P4 C75B 77.4(10) . . . . ?
C12 Mo2 P4 C75B 57.1(6) . . . . ?
C9 Mo2 P4 C75B -32.9(6) . . . . ?
C10 Mo2 P4 C75B -8.7(6) . . . . ?
P3 Mo2 P4 C75B -113.7(6) . . . . ?
C15 Mo1 C1 C7 -78.7(5) . . . . ?
C2 Mo1 C1 C7 142.1(8) . . . . ?
C5 Mo1 C1 C7 52.6(5) . . . . ?
C6 Mo1 C1 C7 22.7(4) . . . . ?
C3 Mo1 C1 C7 117.9(5) . . . . ?
C4 Mo1 C1 C7 87.5(5) . . . . ?
P2 Mo1 C1 C7 -164.6(4) . . . . ?
P1 Mo1 C1 C7 8.5(14) . . . . ?
C15 Mo1 C1 C2 139.3(5) . . . . ?
C7 Mo1 C1 C2 -142.1(8) . . . . ?
C5 Mo1 C1 C2 -89.5(5) . . . . ?
C6 Mo1 C1 C2 -119.4(5) . . . . ?
C3 Mo1 C1 C2 -24.2(5) . . . . ?
C4 Mo1 C1 C2 -54.6(5) . . . . ?
P2 Mo1 C1 C2 53.3(5) . . . . ?
P1 Mo1 C1 C2 -133.6(10) . . . . ?
C7 C1 C2 C3 4.3(13) . . . . ?
Mo1 C1 C2 C3 52.1(7) . . . . ?
C7 C1 C2 Mo1 -47.8(8) . . . . ?
C15 Mo1 C2 C1 -50.0(6) . . . . ?
C7 Mo1 C2 C1 22.6(5) . . . . ?
C5 Mo1 C2 C1 87.7(5) . . . . ?
C6 Mo1 C2 C1 52.6(5) . . . . ?
C3 Mo1 C2 C1 140.4(8) . . . . ?
C4 Mo1 C2 C1 117.4(6) . . . . ?
P2 Mo1 C2 C1 -131.6(5) . . . . ?
P1 Mo1 C2 C1 161.3(5) . . . . ?
C15 Mo1 C2 C3 169.7(4) . . . . ?
C7 Mo1 C2 C3 -117.8(5) . . . . ?
C5 Mo1 C2 C3 -52.6(5) . . . . ?
C1 Mo1 C2 C3 -140.4(8) . . . . ?
C6 Mo1 C2 C3 -87.8(5) . . . . ?
C4 Mo1 C2 C3 -23.0(4) . . . . ?
P2 Mo1 C2 C3 88.0(5) . . . . ?
P1 Mo1 C2 C3 20.9(8) . . . . ?
C1 C2 C3 C4 -2.8(12) . . . . ?
Mo1 C2 C3 C4 49.2(6) . . . . ?
C1 C2 C3 Mo1 -52.1(7) . . . . ?
C15 Mo1 C3 C4 -164.1(6) . . . . ?
C2 Mo1 C3 C4 -141.1(7) . . . . ?
C7 Mo1 C3 C4 -87.1(5) . . . . ?
C5 Mo1 C3 C4 -21.7(4) . . . . ?
C1 Mo1 C3 C4 -117.4(5) . . . . ?
C6 Mo1 C3 C4 -52.1(4) . . . . ?
P2 Mo1 C3 C4 128.1(4) . . . . ?
P1 Mo1 C3 C4 49.8(5) . . . . ?
C15 Mo1 C3 C2 -23.0(9) . . . . ?
C7 Mo1 C3 C2 54.0(5) . . . . ?
C5 Mo1 C3 C2 119.4(5) . . . . ?
C1 Mo1 C3 C2 23.6(5) . . . . ?
C6 Mo1 C3 C2 88.9(5) . . . . ?
C4 Mo1 C3 C2 141.1(7) . . . . ?
P2 Mo1 C3 C2 -90.8(5) . . . . ?
P1 Mo1 C3 C2 -169.1(4) . . . . ?
C2 C3 C4 C5 -2.5(11) . . . . ?
Mo1 C3 C4 C5 45.4(6) . . . . ?
C2 C3 C4 Mo1 -47.9(6) . . . . ?
C15 Mo1 C4 C5 9.8(11) . . . . ?
C2 Mo1 C4 C5 -120.0(5) . . . . ?
C7 Mo1 C4 C5 -54.2(5) . . . . ?
C1 Mo1 C4 C5 -89.0(5) . . . . ?
C6 Mo1 C4 C5 -24.0(4) . . . . ?
C3 Mo1 C4 C5 -143.9(6) . . . . ?
P2 Mo1 C4 C5 160.2(3) . . . . ?
P1 Mo1 C4 C5 79.1(4) . . . . ?
C15 Mo1 C4 C3 153.7(9) . . . . ?
C2 Mo1 C4 C3 23.9(5) . . . . ?
C7 Mo1 C4 C3 89.7(5) . . . . ?
C5 Mo1 C4 C3 143.9(6) . . . . ?
C1 Mo1 C4 C3 54.8(5) . . . . ?
C6 Mo1 C4 C3 119.9(5) . . . . ?
P2 Mo1 C4 C3 -56.0(4) . . . . ?
P1 Mo1 C4 C3 -137.0(4) . . . . ?
C3 C4 C5 C6 6.6(11) . . . . ?
Mo1 C4 C5 C6 52.3(6) . . . . ?
C3 C4 C5 Mo1 -45.7(6) . . . . ?
C15 Mo1 C5 C4 -176.9(4) . . . . ?
C2 Mo1 C5 C4 52.6(4) . . . . ?
C7 Mo1 C5 C4 117.7(5) . . . . ?
C1 Mo1 C5 C4 88.0(5) . . . . ?
C6 Mo1 C5 C4 140.0(6) . . . . ?
C3 Mo1 C5 C4 21.6(4) . . . . ?
P2 Mo1 C5 C4 -30.2(5) . . . . ?
P1 Mo1 C5 C4 -100.4(4) . . . . ?
C15 Mo1 C5 C6 43.1(5) . . . . ?
C2 Mo1 C5 C6 -87.4(5) . . . . ?
C7 Mo1 C5 C6 -22.3(4) . . . . ?
C1 Mo1 C5 C6 -52.1(5) . . . . ?
C3 Mo1 C5 C6 -118.4(5) . . . . ?
C4 Mo1 C5 C6 -140.0(6) . . . . ?
P2 Mo1 C5 C6 -170.2(3) . . . . ?
P1 Mo1 C5 C6 119.6(4) . . . . ?
C4 C5 C6 C7 -5.8(11) . . . . ?
Mo1 C5 C6 C7 47.0(6) . . . . ?
C4 C5 C6 Mo1 -52.8(6) . . . . ?
C15 Mo1 C6 C7 69.0(5) . . . . ?
C2 Mo1 C6 C7 -53.0(5) . . . . ?
C5 Mo1 C6 C7 -142.7(7) . . . . ?
C1 Mo1 C6 C7 -22.6(5) . . . . ?
C3 Mo1 C6 C7 -89.2(5) . . . . ?
C4 Mo1 C6 C7 -118.9(5) . . . . ?
P2 Mo1 C6 C7 -87.3(18) . . . . ?
P1 Mo1 C6 C7 154.3(4) . . . . ?
C15 Mo1 C6 C5 -148.3(4) . . . . ?
C2 Mo1 C6 C5 89.8(4) . . . . ?
C7 Mo1 C6 C5 142.7(7) . . . . ?
C1 Mo1 C6 C5 120.1(5) . . . . ?
C3 Mo1 C6 C5 53.5(4) . . . . ?
C4 Mo1 C6 C5 23.8(4) . . . . ?
P2 Mo1 C6 C5 55.4(19) . . . . ?
P1 Mo1 C6 C5 -63.0(4) . . . . ?
C2 C1 C7 C6 -2.8(14) . . . . ?
Mo1 C1 C7 C6 -50.2(8) . . . . ?
C2 C1 C7 Mo1 47.4(8) . . . . ?
C5 C6 C7 C1 2.9(13) . . . . ?
Mo1 C6 C7 C1 50.0(8) . . . . ?
C5 C6 C7 Mo1 -47.0(6) . . . . ?
C15 Mo1 C7 C1 103.3(5) . . . . ?
C2 Mo1 C7 C1 -22.9(5) . . . . ?
C5 Mo1 C7 C1 -119.7(5) . . . . ?
C6 Mo1 C7 C1 -142.1(7) . . . . ?
C3 Mo1 C7 C1 -54.5(5) . . . . ?
C4 Mo1 C7 C1 -89.2(5) . . . . ?
P2 Mo1 C7 C1 25.0(7) . . . . ?
P1 Mo1 C7 C1 -177.6(4) . . . . ?
C15 Mo1 C7 C6 -114.6(5) . . . . ?
C2 Mo1 C7 C6 119.2(5) . . . . ?
C5 Mo1 C7 C6 22.4(4) . . . . ?
C1 Mo1 C7 C6 142.1(7) . . . . ?
C3 Mo1 C7 C6 87.6(5) . . . . ?
C4 Mo1 C7 C6 52.9(5) . . . . ?
P2 Mo1 C7 C6 167.0(3) . . . . ?
P1 Mo1 C7 C6 -35.5(5) . . . . ?
C18 Mo2 C8 C14 -53.0(5) . . . . ?
C11 Mo2 C8 C14 88.4(5) . . . . ?
C13 Mo2 C8 C14 22.9(4) . . . . ?
C12 Mo2 C8 C14 52.9(5) . . . . ?
C9 Mo2 C8 C14 139.1(7) . . . . ?
C10 Mo2 C8 C14 118.1(5) . . . . ?
P4 Mo2 C8 C14 161.2(4) . . . . ?
P3 Mo2 C8 C14 -133.9(4) . . . . ?
C18 Mo2 C8 C9 167.9(4) . . . . ?
C11 Mo2 C8 C9 -50.7(5) . . . . ?
C13 Mo2 C8 C9 -116.2(5) . . . . ?
C14 Mo2 C8 C9 -139.1(7) . . . . ?
C12 Mo2 C8 C9 -86.1(5) . . . . ?
C10 Mo2 C8 C9 -21.0(4) . . . . ?
P4 Mo2 C8 C9 22.1(7) . . . . ?
P3 Mo2 C8 C9 87.1(5) . . . . ?
C14 C8 C9 C10 -6.1(13) . . . . ?
Mo2 C8 C9 C10 47.1(8) . . . . ?
C14 C8 C9 Mo2 -53.2(7) . . . . ?
C18 Mo2 C9 C10 -169.8(5) . . . . ?
C8 Mo2 C9 C10 -144.6(7) . . . . ?
C11 Mo2 C9 C10 -22.8(4) . . . . ?
C13 Mo2 C9 C10 -89.2(5) . . . . ?
C14 Mo2 C9 C10 -120.2(5) . . . . ?
C12 Mo2 C9 C10 -54.3(5) . . . . ?
P4 Mo2 C9 C10 46.4(5) . . . . ?
P3 Mo2 C9 C10 124.1(5) . . . . ?
C18 Mo2 C9 C8 -25.1(8) . . . . ?
C11 Mo2 C9 C8 121.8(5) . . . . ?
C13 Mo2 C9 C8 55.4(5) . . . . ?
C14 Mo2 C9 C8 24.5(4) . . . . ?
C12 Mo2 C9 C8 90.3(5) . . . . ?
C10 Mo2 C9 C8 144.6(7) . . . . ?
P4 Mo2 C9 C8 -169.0(4) . . . . ?
P3 Mo2 C9 C8 -91.3(4) . . . . ?
C8 C9 C10 C11 -0.5(13) . . . . ?
Mo2 C9 C10 C11 45.4(7) . . . . ?
C8 C9 C10 Mo2 -45.9(7) . . . . ?
C18 Mo2 C10 C9 156.4(12) . . . . ?
C8 Mo2 C10 C9 21.4(5) . . . . ?
C11 Mo2 C10 C9 142.3(7) . . . . ?
C13 Mo2 C10 C9 87.3(5) . . . . ?
C14 Mo2 C10 C9 51.8(5) . . . . ?
C12 Mo2 C10 C9 117.4(5) . . . . ?
P4 Mo2 C10 C9 -141.2(5) . . . . ?
P3 Mo2 C10 C9 -59.1(5) . . . . ?
C18 Mo2 C10 C11 14.0(16) . . . . ?
C8 Mo2 C10 C11 -121.0(5) . . . . ?
C13 Mo2 C10 C11 -55.0(5) . . . . ?
C14 Mo2 C10 C11 -90.5(5) . . . . ?
C12 Mo2 C10 C11 -25.0(4) . . . . ?
C9 Mo2 C10 C11 -142.3(7) . . . . ?
P4 Mo2 C10 C11 76.5(5) . . . . ?
P3 Mo2 C10 C11 158.6(4) . . . . ?
C9 C10 C11 C12 7.6(12) . . . . ?
Mo2 C10 C11 C12 53.7(6) . . . . ?
C9 C10 C11 Mo2 -46.1(7) . . . . ?
C18 Mo2 C11 C12 45.1(6) . . . . ?
C8 Mo2 C11 C12 -87.0(5) . . . . ?
C13 Mo2 C11 C12 -21.7(4) . . . . ?
C14 Mo2 C11 C12 -52.1(5) . . . . ?
C9 Mo2 C11 C12 -116.2(5) . . . . ?
C10 Mo2 C11 C12 -138.5(7) . . . . ?
P4 Mo2 C11 C12 117.7(4) . . . . ?
P3 Mo2 C11 C12 -169.7(3) . . . . ?
C18 Mo2 C11 C10 -176.4(4) . . . . ?
C8 Mo2 C11 C10 51.4(5) . . . . ?
C13 Mo2 C11 C10 116.8(5) . . . . ?
C14 Mo2 C11 C10 86.4(5) . . . . ?
C12 Mo2 C11 C10 138.5(7) . . . . ?
C9 Mo2 C11 C10 22.2(5) . . . . ?
P4 Mo2 C11 C10 -103.8(5) . . . . ?
P3 Mo2 C11 C10 -31.3(6) . . . . ?
C10 C11 C12 C13 -7.8(12) . . . . ?
Mo2 C11 C12 C13 46.8(7) . . . . ?
C10 C11 C12 Mo2 -54.6(7) . . . . ?
C18 Mo2 C12 C13 68.2(4) . . . . ?
C8 Mo2 C12 C13 -53.5(5) . . . . ?
C11 Mo2 C12 C13 -143.6(7) . . . . ?
C14 Mo2 C12 C13 -23.4(4) . . . . ?
C9 Mo2 C12 C13 -88.6(5) . . . . ?
C10 Mo2 C12 C13 -118.8(5) . . . . ?
P4 Mo2 C12 C13 151.7(4) . . . . ?
P3 Mo2 C12 C13 -98.0(13) . . . . ?
C18 Mo2 C12 C11 -148.2(5) . . . . ?
C8 Mo2 C12 C11 90.1(5) . . . . ?
C13 Mo2 C12 C11 143.6(7) . . . . ?
C14 Mo2 C12 C11 120.2(5) . . . . ?
C9 Mo2 C12 C11 55.0(5) . . . . ?
C10 Mo2 C12 C11 24.8(5) . . . . ?
P4 Mo2 C12 C11 -64.7(5) . . . . ?
P3 Mo2 C12 C11 45.6(14) . . . . ?
C11 C12 C13 C14 3.4(12) . . . . ?
Mo2 C12 C13 C14 49.9(6) . . . . ?
C11 C12 C13 Mo2 -46.6(7) . . . . ?
C18 Mo2 C13 C12 -116.8(4) . . . . ?
C8 Mo2 C13 C12 118.6(5) . . . . ?
C11 Mo2 C13 C12 22.1(4) . . . . ?
C14 Mo2 C13 C12 141.2(6) . . . . ?
C9 Mo2 C13 C12 87.5(5) . . . . ?
C10 Mo2 C13 C12 53.2(5) . . . . ?
P4 Mo2 C13 C12 -38.4(5) . . . . ?
P3 Mo2 C13 C12 162.8(3) . . . . ?
C18 Mo2 C13 C14 101.9(4) . . . . ?
C8 Mo2 C13 C14 -22.6(4) . . . . ?
C11 Mo2 C13 C14 -119.2(5) . . . . ?
C12 Mo2 C13 C14 -141.2(6) . . . . ?
C9 Mo2 C13 C14 -53.7(5) . . . . ?
C10 Mo2 C13 C14 -88.1(5) . . . . ?
P4 Mo2 C13 C14 -179.6(3) . . . . ?
P3 Mo2 C13 C14 21.6(6) . . . . ?
C9 C8 C14 C13 5.7(12) . . . . ?
Mo2 C8 C14 C13 -47.9(6) . . . . ?
C9 C8 C14 Mo2 53.6(7) . . . . ?
C12 C13 C14 C8 -2.4(11) . . . . ?
Mo2 C13 C14 C8 47.7(6) . . . . ?
C12 C13 C14 Mo2 -50.1(6) . . . . ?
C18 Mo2 C14 C8 136.7(5) . . . . ?
C11 Mo2 C14 C8 -89.0(5) . . . . ?
C13 Mo2 C14 C8 -142.2(7) . . . . ?
C12 Mo2 C14 C8 -119.1(5) . . . . ?
C9 Mo2 C14 C8 -24.5(5) . . . . ?
C10 Mo2 C14 C8 -53.7(5) . . . . ?
P4 Mo2 C14 C8 -141.0(7) . . . . ?
P3 Mo2 C14 C8 50.8(5) . . . . ?
C18 Mo2 C14 C13 -81.1(4) . . . . ?
C8 Mo2 C14 C13 142.2(7) . . . . ?
C11 Mo2 C14 C13 53.2(5) . . . . ?
C12 Mo2 C14 C13 23.0(4) . . . . ?
C9 Mo2 C14 C13 117.7(5) . . . . ?
C10 Mo2 C14 C13 88.4(5) . . . . ?
P4 Mo2 C14 C13 1.2(11) . . . . ?
P3 Mo2 C14 C13 -167.0(4) . . . . ?
C2 Mo1 C15 C16 38(33) . . . . ?
C7 Mo1 C15 C16 -22(33) . . . . ?
C5 Mo1 C15 C16 -78(33) . . . . ?
C1 Mo1 C15 C16 12(33) . . . . ?
C6 Mo1 C15 C16 -55(33) . . . . ?
C3 Mo1 C15 C16 54(33) . . . . ?
C4 Mo1 C15 C16 -86(33) . . . . ?
P2 Mo1 C15 C16 122(33) . . . . ?
P1 Mo1 C15 C16 -156(100) . . . . ?
Mo1 C15 C16 C24 -166(100) . . . . ?
Mo1 C15 C16 C17 14(33) . . . . ?
C15 C16 C17 C18 140.2(6) . . . . ?
C24 C16 C17 C18 -39.8(8) . . . . ?
C15 C16 C17 C19 -44.6(8) . . . . ?
C24 C16 C17 C19 135.4(6) . . . . ?
C19 C17 C18 Mo2 -95(16) . . . . ?
C16 C17 C18 Mo2 80(16) . . . . ?
C8 Mo2 C18 C17 -27(16) . . . . ?
C11 Mo2 C18 C17 -146(15) . . . . ?
C13 Mo2 C18 C17 -89(16) . . . . ?
C14 Mo2 C18 C17 -54(16) . . . . ?
C12 Mo2 C18 C17 -121(16) . . . . ?
C9 Mo2 C18 C17 -10(16) . . . . ?
C10 Mo2 C18 C17 -158(15) . . . . ?
P4 Mo2 C18 C17 139(16) . . . . ?
P3 Mo2 C18 C17 57(16) . . . . ?
C18 C17 C19 C20 62(14) . . . . ?
C16 C17 C19 C20 -113(14) . . . . ?
C17 C19 C20 Si1 47(16) . . . . ?
C17 C19 C20 Si1B -119(14) . . . . ?
C23 Si1 C20 C19 21(3) . . . . ?
C21 Si1 C20 C19 144(3) . . . . ?
C22 Si1 C20 C19 -101(3) . . . . ?
C23 Si1 C20 Si1B -169.1(6) . . . . ?
C21 Si1 C20 Si1B -45.4(4) . . . . ?
C22 Si1 C20 Si1B 69.5(6) . . . . ?
C21B Si1B C20 C19 -132.5(15) . . . . ?
C22B Si1B C20 C19 114.6(17) . . . . ?
C23B Si1B C20 C19 -10.1(17) . . . . ?
C21B Si1B C20 Si1 52.3(8) . . . . ?
C22B Si1B C20 Si1 -60.7(10) . . . . ?
C23B Si1B C20 Si1 174.6(9) . . . . ?
C15 C16 C24 C25 96(15) . . . . ?
C17 C16 C24 C25 -84(15) . . . . ?
C16 C24 C25 Si2B 11(18) . . . . ?
C16 C24 C25 Si2 -129(14) . . . . ?
C26B Si2B C25 C24 -94(4) . . . . ?
C27B Si2B C25 C24 26(4) . . . . ?
C28B Si2B C25 C24 150(4) . . . . ?
C26B Si2B C25 Si2 61.2(11) . . . . ?
C27B Si2B C25 Si2 -179.2(14) . . . . ?
C28B Si2B C25 Si2 -55.1(10) . . . . ?
C26 Si2 C25 C24 71(3) . . . . ?
C27 Si2 C25 C24 -171(2) . . . . ?
C28 Si2 C25 C24 -52(3) . . . . ?
C26 Si2 C25 Si2B -93.9(14) . . . . ?
C27 Si2 C25 Si2B 24.1(11) . . . . ?
C28 Si2 C25 Si2B 143.7(15) . . . . ?
C41 P1 C29 C30 133.5(3) . . . . ?
C35 P1 C29 C30 -116.0(3) . . . . ?
Mo1 P1 C29 C30 14.6(3) . . . . ?
C41 P1 C29 C34 -47.5(3) . . . . ?
C35 P1 C29 C34 63.0(3) . . . . ?
Mo1 P1 C29 C34 -166.27(19) . . . . ?
C34 C29 C30 C31 0.0 . . . . ?
P1 C29 C30 C31 179.1(3) . . . . ?
C29 C30 C31 C32 0.0 . . . . ?
C30 C31 C32 C33 0.0 . . . . ?
C31 C32 C33 C34 0.0 . . . . ?
C32 C33 C34 C29 0.0 . . . . ?
C30 C29 C34 C33 0.0 . . . . ?
P1 C29 C34 C33 -179.1(3) . . . . ?
C29 P1 C35 C36 47.8(3) . . . . ?
C41 P1 C35 C36 155.4(3) . . . . ?
Mo1 P1 C35 C36 -84.1(2) . . . . ?
C29 P1 C35 C40 -136.2(2) . . . . ?
C41 P1 C35 C40 -28.7(3) . . . . ?
Mo1 P1 C35 C40 91.9(2) . . . . ?
C40 C35 C36 C37 0.0 . . . . ?
P1 C35 C36 C37 176.0(3) . . . . ?
C35 C36 C37 C38 0.0 . . . . ?
C36 C37 C38 C39 0.0 . . . . ?
C37 C38 C39 C40 0.0 . . . . ?
C38 C39 C40 C35 0.0 . . . . ?
C36 C35 C40 C39 0.0 . . . . ?
P1 C35 C40 C39 -175.9(3) . . . . ?
C29 P1 C41 C42 -166.3(5) . . . . ?
C35 P1 C41 C42 87.2(6) . . . . ?
Mo1 P1 C41 C42 -39.5(6) . . . . ?
P1 C41 C42 P2 45.2(8) . . . . ?
C43 P2 C42 C41 -162.7(9) . . . . ?
C49 P2 C42 C41 99.4(6) . . . . ?
C43B P2 C42 C41 -150.5(6) . . . . ?
Mo1 P2 C42 C41 -28.6(7) . . . . ?
C49 P2 C43 C44 161.4(8) . . . . ?
C42 P2 C43 C44 52.6(9) . . . . ?
C43B P2 C43 C44 -59(4) . . . . ?
Mo1 P2 C43 C44 -70.9(11) . . . . ?
C49 P2 C43 C48 -15.3(15) . . . . ?
C42 P2 C43 C48 -124.2(14) . . . . ?
C43B P2 C43 C48 124(5) . . . . ?
Mo1 P2 C43 C48 112.4(14) . . . . ?
C48 C43 C44 C45 0.0 . . . . ?
P2 C43 C44 C45 -177.1(15) . . . . ?
C43 C44 C45 C46 0.0 . . . . ?
C44 C45 C46 C47 0.0 . . . . ?
C45 C46 C47 C48 0.0 . . . . ?
C46 C47 C48 C43 0.0 . . . . ?
C44 C43 C48 C47 0.0 . . . . ?
P2 C43 C48 C47 176.5(18) . . . . ?
C43 P2 C43B C44B 93(4) . . . . ?
C49 P2 C43B C44B 134.3(4) . . . . ?
C42 P2 C43B C44B 21.3(5) . . . . ?
Mo1 P2 C43B C44B -97.8(4) . . . . ?
C43 P2 C43B C48B -89(4) . . . . ?
C49 P2 C43B C48B -47.4(5) . . . . ?
C42 P2 C43B C48B -160.4(4) . . . . ?
Mo1 P2 C43B C48B 80.5(4) . . . . ?
C48B C43B C44B C45B 0.0 . . . . ?
P2 C43B C44B C45B 178.2(6) . . . . ?
C43B C44B C45B C46B 0.0 . . . . ?
C44B C45B C46B C47B 0.0 . . . . ?
C45B C46B C47B C48B 0.0 . . . . ?
C46B C47B C48B C43B 0.0 . . . . ?
C44B C43B C48B C47B 0.0 . . . . ?
P2 C43B C48B C47B -178.4(5) . . . . ?
C43 P2 C49 C50 -72.3(8) . . . . ?
C42 P2 C49 C50 31.0(4) . . . . ?
C43B P2 C49 C50 -80.6(4) . . . . ?
Mo1 P2 C49 C50 154.1(2) . . . . ?
C43 P2 C49 C54 101.1(8) . . . . ?
C42 P2 C49 C54 -155.6(3) . . . . ?
C43B P2 C49 C54 92.7(4) . . . . ?
Mo1 P2 C49 C54 -32.6(3) . . . . ?
C54 C49 C50 C51 0.0 . . . . ?
P2 C49 C50 C51 173.3(3) . . . . ?
C49 C50 C51 C52 0.0 . . . . ?
C50 C51 C52 C53 0.0 . . . . ?
C51 C52 C53 C54 0.0 . . . . ?
C52 C53 C54 C49 0.0 . . . . ?
C50 C49 C54 C53 0.0 . . . . ?
P2 C49 C54 C53 -173.4(3) . . . . ?
C55B P3 C55 C56 -176(11) . . . . ?
C67 P3 C55 C56 -147.7(12) . . . . ?
C61 P3 C55 C56 101.3(13) . . . . ?
Mo2 P3 C55 C56 -24.2(16) . . . . ?
C55B P3 C55 C60 8(9) . . . . ?
C67 P3 C55 C60 36.0(16) . . . . ?
C61 P3 C55 C60 -75.1(14) . . . . ?
Mo2 P3 C55 C60 159.5(11) . . . . ?
C60 C55 C56 C57 0.0 . . . . ?
P3 C55 C56 C57 -176(2) . . . . ?
C55 C56 C57 C58 0.0 . . . . ?
C56 C57 C58 C59 0.0 . . . . ?
C57 C58 C59 C60 0.0 . . . . ?
C58 C59 C60 C55 0.0 . . . . ?
C56 C55 C60 C59 0.0 . . . . ?
P3 C55 C60 C59 176(2) . . . . ?
C67 P3 C55B C56B -148.3(13) . . . . ?
C61 P3 C55B C56B 104.5(13) . . . . ?
C55 P3 C55B C56B 5(9) . . . . ?
Mo2 P3 C55B C56B -26.5(19) . . . . ?
C67 P3 C55B C60B 32.0(17) . . . . ?
C61 P3 C55B C60B -75.2(16) . . . . ?
C55 P3 C55B C60B -175(11) . . . . ?
Mo2 P3 C55B C60B 153.8(12) . . . . ?
C60B C55B C56B C57B 0.0 . . . . ?
P3 C55B C56B C57B -180(2) . . . . ?
C55B C56B C57B C58B 0.0 . . . . ?
C56B C57B C58B C59B 0.0 . . . . ?
C57B C58B C59B C60B 0.0 . . . . ?
C58B C59B C60B C55B 0.0 . . . . ?
C56B C55B C60B C59B 0.0 . . . . ?
P3 C55B C60B C59B 180(2) . . . . ?
C55B P3 C61 C62 -41.3(10) . . . . ?
C67 P3 C61 C62 -145.0(4) . . . . ?
C55 P3 C61 C62 -29.7(7) . . . . ?
Mo2 P3 C61 C62 94.3(3) . . . . ?
C55B P3 C61 C66 148.4(10) . . . . ?
C67 P3 C61 C66 44.7(4) . . . . ?
C55 P3 C61 C66 160.0(7) . . . . ?
Mo2 P3 C61 C66 -76.0(3) . . . . ?
C66 C61 C62 C63 0.0 . . . . ?
P3 C61 C62 C63 -170.3(3) . . . . ?
C61 C62 C63 C64 0.0 . . . . ?
C62 C63 C64 C65 0.0 . . . . ?
C63 C64 C65 C66 0.0 . . . . ?
C64 C65 C66 C61 0.0 . . . . ?
C62 C61 C66 C65 0.0 . . . . ?
P3 C61 C66 C65 170.2(3) . . . . ?
C55B P3 C67 C68 107.5(13) . . . . ?
C61 P3 C67 C68 -148.1(6) . . . . ?
C55 P3 C67 C68 102.0(11) . . . . ?
Mo2 P3 C67 C68 -23.5(8) . . . . ?
P3 C67 C68 P4 39.0(9) . . . . ?
C75 P4 C68 C67 87.3(9) . . . . ?
C69 P4 C68 C67 -161.3(6) . . . . ?
C75B P4 C68 C67 96.7(9) . . . . ?
Mo2 P4 C68 C67 -35.2(7) . . . . ?
C75 P4 C69 C70 70.6(7) . . . . ?
C68 P4 C69 C70 -36.2(4) . . . . ?
C75B P4 C69 C70 78.6(6) . . . . ?
Mo2 P4 C69 C70 -154.91(19) . . . . ?
C75 P4 C69 C74 -103.8(7) . . . . ?
C68 P4 C69 C74 149.4(3) . . . . ?
C75B P4 C69 C74 -95.8(6) . . . . ?
Mo2 P4 C69 C74 30.7(3) . . . . ?
C74 C69 C70 C71 0.0 . . . . ?
P4 C69 C70 C71 -174.3(3) . . . . ?
C69 C70 C71 C72 0.0 . . . . ?
C70 C71 C72 C73 0.0 . . . . ?
C71 C72 C73 C74 0.0 . . . . ?
C72 C73 C74 C69 0.0 . . . . ?
C70 C69 C74 C73 0.0 . . . . ?
P4 C69 C74 C73 174.4(3) . . . . ?
C69 P4 C75 C76 -137.2(8) . . . . ?
C68 P4 C75 C76 -29.8(9) . . . . ?
C75B P4 C75 C76 -172(5) . . . . ?
Mo2 P4 C75 C76 86.9(8) . . . . ?
C69 P4 C75 C80 49.7(10) . . . . ?
C68 P4 C75 C80 157.2(8) . . . . ?
C75B P4 C75 C80 15(4) . . . . ?
Mo2 P4 C75 C80 -86.1(8) . . . . ?
C80 C75 C76 C77 0.0 . . . . ?
P4 C75 C76 C77 -172.9(12) . . . . ?
C75 C76 C77 C78 0.0 . . . . ?
C76 C77 C78 C79 0.0 . . . . ?
C77 C78 C79 C80 0.0 . . . . ?
C78 C79 C80 C75 0.0 . . . . ?
C76 C75 C80 C79 0.0 . . . . ?
P4 C75 C80 C79 173.1(12) . . . . ?
C75 P4 C75B C76B -10(4) . . . . ?
C69 P4 C75B C76B -157.2(10) . . . . ?
C68 P4 C75B C76B -50.8(12) . . . . ?
Mo2 P4 C75B C76B 75.8(11) . . . . ?
C75 P4 C75B C80B 178(5) . . . . ?
C69 P4 C75B C80B 31.0(10) . . . . ?
C68 P4 C75B C80B 137.4(9) . . . . ?
Mo2 P4 C75B C80B -96.0(9) . . . . ?
C80B C75B C76B C77B 0.0 . . . . ?
P4 C75B C76B C77B -171.8(13) . . . . ?
C75B C76B C77B C78B 0.0 . . . . ?
C76B C77B C78B C79B 0.0 . . . . ?
C77B C78B C79B C80B 0.0 . . . . ?
C78B C79B C80B C75B 0.0 . . . . ?
C76B C75B C80B C79B 0.0 . . . . ?
P4 C75B C80B C79B 171.7(14) . . . . ?
